data_7707210
loop_
_publ_author_name
'Tatarin, Sergei V.'
'Kalle, Paulina'
'Taydakov, Ilya V.'
'Varaksina, Evgenia A.'
'Korshunov, Vladislav M.'
'Bezzubov, Stanislav I.'

_publ_section_title
;
 Sterically hindered phenanthroimidazole ligands drive the structural
 flexibility and facile ligand exchange in cyclometalated iridium(III)
 complexes.
;
_journal_issue 20
_journal_name_full 'Dalton transactions (Cambridge, England : 2003)'
_journal_page_first 6889
_journal_page_last 6900
_journal_paper_doi 10.1039/d1dt00820j
_journal_volume 50
_journal_year 2021
_chemical_formula_moiety '0.5(C122 H76 Ir2 N8 O4 S), 0.5(C2 H3 N)'
_chemical_formula_sum 'C62 H39.5 Ir N4.5 O2 S0.5'
_chemical_formula_weight 1087.71
_space_group_crystal_system triclinic
_space_group_IT_number 2
_space_group_name_Hall '-P 1'
_space_group_name_H-M_alt 'P -1'
_atom_sites_solution_hydrogens mixed
_atom_sites_solution_primary iterative
_audit_creation_date 2020-12-23
_audit_creation_method
;
Olex2 1.3
(compiled Nov 21 2019 18:26:39 for OlexSys, GUI svn.r6003)
;
_audit_update_record
;
2020-12-23 deposited with the CCDC.	2021-04-27 downloaded from the CCDC.
;
_cell_angle_alpha 111.7180(10)
_cell_angle_beta 97.9180(10)
_cell_angle_gamma 105.2410(10)
_cell_formula_units_Z 4
_cell_length_a 13.7602(5)
_cell_length_b 18.4965(5)
_cell_length_c 22.4727(6)
_cell_measurement_reflns_used 9962
_cell_measurement_temperature 150.0
_cell_measurement_theta_max 26.35
_cell_measurement_theta_min 2.22
_cell_volume 4947.4(3)
_computing_cell_refinement 'APEX3 v.2017.3_0 (Bruker AXS, 2017)'
_computing_data_collection 'APEX3 v.2017.3_0 (Bruker AXS, 2017)'
_computing_data_reduction 'SAINT v8.38A (Bruker AXS, 2016)'
_computing_molecular_graphics 'Olex2 1.3 (Dolomanov et al., 2009)'
_computing_publication_material 'Olex2 1.3 (Dolomanov et al., 2009)'
_computing_structure_refinement 'SHELXL 2018/3 (Sheldrick, 2015)'
_computing_structure_solution 'olex2.solve 1.3 (Bourhis et al., 2015)'
_diffrn_ambient_temperature 150.0
_diffrn_detector 'Bruker PHOTON III CMOS'
_diffrn_detector_area_resol_mean 10.4
_diffrn_detector_type 'CMOS sensor'
_diffrn_measured_fraction_theta_full 0.994
_diffrn_measured_fraction_theta_max 0.990
_diffrn_measurement_device '3-circle diffractometer'
_diffrn_measurement_device_type 'Bruker D8 Venture'
_diffrn_measurement_method \w-scan
_diffrn_radiation_monochromator 'focusing mirrors'
_diffrn_radiation_probe x-ray
_diffrn_radiation_type MoK\a
_diffrn_radiation_wavelength 0.71073
_diffrn_reflns_av_R_equivalents 0.0356
_diffrn_reflns_av_unetI/netI 0.0496
_diffrn_reflns_Laue_measured_fraction_full 0.994
_diffrn_reflns_Laue_measured_fraction_max 0.990
_diffrn_reflns_limit_h_max 17
_diffrn_reflns_limit_h_min -17
_diffrn_reflns_limit_k_max 23
_diffrn_reflns_limit_k_min -21
_diffrn_reflns_limit_l_max 27
_diffrn_reflns_limit_l_min -28
_diffrn_reflns_number 54309
_diffrn_reflns_point_group_measured_fraction_full 0.994
_diffrn_reflns_point_group_measured_fraction_max 0.990
_diffrn_reflns_theta_full 25.242
_diffrn_reflns_theta_max 26.379
_diffrn_reflns_theta_min 2.003
_diffrn_source 'microfocus sealed X-ray tube'
_diffrn_source_current 1.4
_diffrn_source_power 0.07
_diffrn_source_target Mo
_diffrn_source_type 'Incoatec I\mS microsource'
_diffrn_source_voltage 50.0
_diffrn_standards_number 0
_exptl_absorpt_coefficient_mu 2.770
_exptl_absorpt_correction_T_max 0.7454
_exptl_absorpt_correction_T_min 0.6560
_exptl_absorpt_correction_type multi-scan
_exptl_absorpt_process_details
;
SADABS-2016/2 (Bruker,2016/2) was used for absorption correction.
wR2(int) was 0.0556 before and 0.0431 after correction.
The Ratio of minimum to maximum transmission is 0.8801.
The \l/2 correction factor is Not present.
;
_exptl_crystal_colour orange
_exptl_crystal_colour_primary orange
_exptl_crystal_density_diffrn 1.460
_exptl_crystal_description block
_exptl_crystal_F_000 2176
_exptl_crystal_recrystallization_method 'Re-crystallisation from solvent: CH3CN, CDCl3'
_exptl_crystal_size_max 0.16
_exptl_crystal_size_mid 0.08
_exptl_crystal_size_min 0.07
_refine_diff_density_max 1.448
_refine_diff_density_min -0.918
_refine_diff_density_rms 0.094
_refine_ls_extinction_method none
_refine_ls_goodness_of_fit_ref 1.014
_refine_ls_hydrogen_treatment mixed
_refine_ls_matrix_type full
_refine_ls_number_parameters 1373
_refine_ls_number_reflns 20035
_refine_ls_number_restraints 556
_refine_ls_restrained_S_all 1.005
_refine_ls_R_factor_all 0.0537
_refine_ls_R_factor_gt 0.0365
_refine_ls_shift/su_max 0.002
_refine_ls_shift/su_mean 0.000
_refine_ls_structure_factor_coef Fsqd
_refine_ls_weighting_details 'w=1/[\s^2^(Fo^2^)+(0.0372P)^2^+4.9674P] where P=(Fo^2^+2Fc^2^)/3'
_refine_ls_weighting_scheme calc
_refine_ls_wR_factor_gt 0.0793
_refine_ls_wR_factor_ref 0.0858
_reflns_Friedel_coverage 0.000
_reflns_number_gt 15658
_reflns_number_total 20035
_reflns_threshold_expression 'I > 2\s(I)'
_cod_data_source_file d1dt00820j2.cif
_cod_data_source_block st35h
_cod_depositor_comments
;
The following automatic conversions were performed:

data item '_diffrn_radiation_probe' value 'X-ray' was changed to
'x-ray' in accordance with the
/home/data/users/saulius/crontab/automatic-downloads/rss-feeds/RSC/lib/dictionaries/cif_core.dic
dictionary named 'cif_core.dic' version 2.4.2 last updated on
2011-04-26.

Automatic conversion script
Id: cif_fix_values 7556 2019-12-06 15:28:31Z antanas 

 Adding full bibliography for 7707205--7707218.cif.
;
_cod_original_formula_sum 'C62 H39.50 Ir N4.50 O2 S0.50'
_cod_database_code 7707210
_shelx_shelxl_version_number 2018/3
_shelx_space_group_comment
;
The symmetry employed for this shelxl refinement is uniquely defined
by the following loop, which should always be used as a source of
symmetry information in preference to the above space-group names.
They are only intended as comments.
;
_shelx_estimated_absorpt_t_max 0.830
_shelx_estimated_absorpt_t_min 0.666
_computing.bruker_data_scaling 'SADABS V2012/1 (Bruker AXS Inc.)'

_olex2_refinement_description
;
1. Fixed Uiso
 At 1.2 times of:
  All C(H) groups
 At 1.5 times of:
  All C(H,H,H) groups
2. Restrained distances
 C135-C61 \\sim C62-C61
 with sigma of 0.02
 C57-C58 \\sim C143-C58
 with sigma of 0.02
 C126-C48 \\sim C47-C48
 with sigma of 0.02
 N8-C103 \\sim N8-C139
 with sigma of 0.02
3. Uiso/Uaniso restraints and constraints
C126 \\sim C127 \\sim C130 \\sim C131 \\sim C129 \\sim C128 \\sim C47 \\sim C42
\\sim C43 \\sim C44 \\sim C45 \\sim C46: within 2A with sigma of 0.01 and sigma
for terminal atoms of 0.02 within 2A
C133 \\sim C134 \\sim C135 \\sim C136 \\sim C137 \\sim C138 \\sim C67 \\sim C66
\\sim C62 \\sim C65 \\sim C63 \\sim C64: within 2A with sigma of 0.01 and sigma
for terminal atoms of 0.02 within 2A
C139 \\sim C140 \\sim C141 \\sim C142 \\sim C144 \\sim C145 \\sim C103 \\sim
C104 \\sim C105 \\sim C106 \\sim C107 \\sim C108: within 2A with sigma of 0.01
and sigma for terminal atoms of 0.02 within 2A
Uanis(C57) \\sim Ueq: with sigma of 0.01 and sigma for terminal atoms of 0.02
Uanis(C25) = Uanis(C146) = Uanis(C0) = Uanis(C132) = Uanis(C24) = Uanis(C23) =
Uanis(C22) = Uanis(C123) = Uanis(C26) = Uanis(C21) = Uanis(C124) = Uanis(C125)
Uiso(H143) = Uiso(H57)
4. Others
 Fixed Sof: S1(0.6) S005(0.4) C26(0.6) C25(0.6) H25(0.6) C24(0.6) H24(0.6)
 C23(0.6) H23(0.6) C22(0.6) H22(0.6) C21(0.6) C139(0.35) C141(0.35) H141(0.35)
 C145(0.35) H145(0.35) C144(0.35) H144(0.35) C142(0.35) H142(0.35) C140(0.35)
 H140(0.35) C134(0.4) C136(0.4) H136(0.4) C138(0.4) H138(0.4) C137(0.4)
 H137(0.4) C135(0.4) C133(0.4) H133(0.4) C126(0.5) C127(0.5) C130(0.5)
 H130(0.5) C131(0.5) H131(0.5) C129(0.5) H129(0.5) C128(0.5) H128(0.5)
 C146(0.4) H146(0.4) C125(0.4) C124(0.4) C123(0.4) H123(0.4) C0(0.4) H0(0.4)
 C132(0.4) H132(0.4) C57(0.6) C143(0.4) C47(0.5) C42(0.5) C43(0.5) H43(0.5)
 C44(0.5) H44(0.5) C45(0.5) H45(0.5) C46(0.5) H46(0.5) C67(0.6) H67(0.6)
 C66(0.6) C62(0.6) C65(0.6) H65(0.6) C63(0.6) H63(0.6) C64(0.6) H64(0.6)
 C103(0.65) C104(0.65) H104(0.65) C108(0.65) H108(0.65) C105(0.65) H105(0.65)
 C106(0.65) H106(0.65) C107(0.65) H107(0.65) H57(0.6) H143(0.4)
5.a Aromatic/amide H refined with riding coordinates:
 C11(H11), C87(H87), C81(H81), C84(H84), C73(H73), C93(H93), C97(H97), C5(H5),
 C92(H92), C25(H25), C24(H24), C23(H23), C22(H22), C32(H32), C77(H77), C85(H85),
  C114(H114), C12(H12), C100(H100), C79(H79), C9(H9), C86(H86), C141(H141),
 C145(H145), C144(H144), C142(H142), C140(H140), C78(H78), C16(H16), C80(H80),
 C4(H4), C113(H113), C18(H18), C98(H98), C30(H30), C136(H136), C138(H138),
 C137(H137), C133(H133), C31(H31), C111(H111), C3(H3), C29(H29), C51(H51),
 C91(H91), C60(H60), C70(H70), C112(H112), C10(H10), C72(H72), C13(H13),
 C90(H90), C71(H71), C19(H19), C52(H52), C2(H2), C36(H36), C120(H120),
 C117(H117), C17(H17), C50(H50), C118(H118), C49(H49), C119(H119), C37(H37),
 C99(H99), C40(H40), C38(H38), C130(H130), C131(H131), C129(H129), C128(H128),
 C146(H146), C123(H123), C0(H0), C132(H132), C39(H39), C43(H43), C44(H44),
 C45(H45), C46(H46), C67(H67), C65(H65), C63(H63), C64(H64), C104(H104),
 C108(H108), C105(H105), C106(H106), C107(H107)
5.b Fitted hexagon refined as free rotating group:
 C26(C25,C24,C23,C22,C21), C139(C141,C145,C144,C142,C140), C134(C136,C138,C137,
 C135,C133), C126(C127,C130,C131,C129,C128), C146(C125,C124,C123,C0,C132),
 C47(C42,C43,C44,C45,C46)
5.c Idealised Me refined as rotating group:
 C03H(H03A,H03B,H03C)
;
_smtbx_masks_void_probe_radius 1.2
_smtbx_masks_void_truncation_radius 1.2
_olex2_submission_special_instructions 'No special instructions were received'

loop_
_space_group_symop_operation_xyz
'x, y, z'
'-x, -y, -z'

loop_
_atom_site_label
_atom_site_type_symbol
_atom_site_fract_x
_atom_site_fract_y
_atom_site_fract_z
_atom_site_U_iso_or_equiv
_atom_site_adp_type
_atom_site_occupancy
_atom_site_site_symmetry_order
_atom_site_calc_flag
_atom_site_refinement_flags_posn
_atom_site_refinement_flags_adp
_atom_site_refinement_flags_occupancy
_atom_site_disorder_assembly
_atom_site_disorder_group
Ir2 Ir 0.25321(2) 0.44669(2) 0.70875(2) 0.02718(5) Uani 1 1 d . . . . .
Ir1 Ir 0.59341(2) 0.95297(2) 0.73086(2) 0.03069(5) Uani 1 1 d . . . . .
S1 S 0.9723(4) 1.0880(3) 0.7986(3) 0.0438(11) Uani 0.6 1 d . . P A 1
O1 O 0.7600(2) 0.98782(17) 0.75511(14) 0.0342(7) Uani 1 1 d . . . . .
S005 S 1.0179(5) 0.9344(4) 0.7758(3) 0.0456(13) Uani 0.4 1 d . . P A 2
O2 O 0.5899(2) 0.83073(17) 0.71811(14) 0.0349(7) Uani 1 1 d . . . . .
O3 O 0.3635(2) 0.57420(17) 0.72816(14) 0.0323(7) Uani 1 1 d . . . . .
O4 O 0.4030(2) 0.46246(17) 0.68216(14) 0.0335(7) Uani 1 1 d . . . . .
N5 N 0.1890(3) 0.39937(19) 0.60767(16) 0.0290(8) Uani 1 1 d . . . . .
N7 N 0.3030(3) 0.4873(2) 0.81013(16) 0.0287(8) Uani 1 1 d . . . . .
N1 N 0.6069(3) 0.9501(2) 0.63970(16) 0.0285(8) Uani 1 1 d . . . . .
N2 N 0.6587(3) 1.0208(2) 0.58212(16) 0.0298(8) Uani 1 1 d . . . . .
N6 N 0.1310(3) 0.2898(2) 0.51077(16) 0.0307(8) Uani 1 1 d . . . . .
N3 N 0.5616(3) 0.9544(2) 0.81956(17) 0.0379(9) Uani 1 1 d . . . . .
C95 C 0.1647(3) 0.4252(2) 0.5584(2) 0.0283(9) Uani 1 1 d . . . . .
C76 C 0.1012(3) 0.2047(3) 0.4638(2) 0.0327(10) Uani 1 1 d . . . . .
C96 C 0.1220(3) 0.4537(2) 0.73386(19) 0.0303(9) Uani 1 1 d . . . . .
C122 C 0.3935(3) 0.5103(2) 0.8583(2) 0.0300(9) Uani 1 1 d . . . . .
C11 C 0.8178(4) 1.2305(3) 0.5586(2) 0.0509(14) Uani 1 1 d . . . . .
H11 H 0.854395 1.278350 0.553729 0.061 Uiso 1 1 calc R U . . .
C6 C 0.6514(3) 1.0957(3) 0.7016(2) 0.0314(9) Uani 1 1 d . . . . .
C88 C 0.1014(3) 0.4405(3) 0.4397(2) 0.0329(10) Uani 1 1 d . . . . .
N4 N 0.4432(3) 0.8903(2) 0.85803(18) 0.0488(11) Uani 1 1 d . . . . .
N8 N 0.2782(3) 0.5523(2) 0.90874(16) 0.0328(8) Uani 1 1 d D . . . .
C75 C 0.1674(3) 0.3183(2) 0.5777(2) 0.0299(9) Uani 1 1 d . . . . .
C59 C 0.8132(3) 0.9420(3) 0.7590(2) 0.0331(10) Uani 1 1 d . . . . .
C27 C 0.5914(3) 0.8933(2) 0.5744(2) 0.0308(9) Uani 1 1 d . . . . .
C74 C 0.1730(3) 0.2732(3) 0.6183(2) 0.0328(10) Uani 1 1 d . . . . .
C69 C 0.2041(3) 0.3274(3) 0.6870(2) 0.0324(10) Uani 1 1 d . . . . .
C82 C 0.1291(3) 0.3576(2) 0.4977(2) 0.0302(9) Uani 1 1 d . . . . .
C115 C 0.5604(4) 0.5830(3) 0.9738(2) 0.0383(11) Uani 1 1 d . . . . .
C109 C 0.3807(3) 0.5533(3) 0.9199(2) 0.0321(10) Uani 1 1 d . . . . .
C15 C 0.6209(3) 0.8970(3) 0.4691(2) 0.0356(10) Uani 1 1 d . . . . .
C87 C 0.0675(4) 0.4463(3) 0.3810(2) 0.0406(11) Uani 1 1 d . . . . .
H87 H 0.071550 0.499025 0.382599 0.049 Uiso 1 1 calc R U . . .
C58 C 0.9270(4) 0.9840(3) 0.7790(2) 0.0355(10) Uani 1 1 d D . . . .
C81 C 0.1748(4) 0.1750(3) 0.4372(2) 0.0381(11) Uani 1 1 d . . . . .
H81 H 0.245072 0.210463 0.448933 0.046 Uiso 1 1 calc R U . . .
C14 C 0.6258(3) 0.9367(3) 0.5387(2) 0.0331(10) Uani 1 1 d . . . . .
C84 C 0.0561(3) 0.2922(3) 0.3734(2) 0.0358(10) Uani 1 1 d . . . . .
H84 H 0.052388 0.238780 0.370141 0.043 Uiso 1 1 calc R U . . .
C101 C 0.1297(3) 0.4922(3) 0.8027(2) 0.0330(10) Uani 1 1 d . . . . .
C83 C 0.0964(3) 0.3613(3) 0.43621(19) 0.0316(10) Uani 1 1 d . . . . .
C94 C 0.1691(3) 0.5062(2) 0.5639(2) 0.0294(9) Uani 1 1 d . . . . .
C89 C 0.1394(3) 0.5135(3) 0.5042(2) 0.0329(10) Uani 1 1 d . . . . .
C8 C 0.7127(3) 1.0909(3) 0.5713(2) 0.0317(10) Uani 1 1 d . . . . .
C7 C 0.6444(3) 1.0257(2) 0.64214(19) 0.0282(9) Uani 1 1 d . . . . .
C73 C 0.1473(4) 0.1882(3) 0.5969(2) 0.0414(11) Uani 1 1 d . . . . .
H73 H 0.129076 0.152922 0.550902 0.050 Uiso 1 1 calc R U . . .
C93 C 0.2002(4) 0.5761(3) 0.6248(2) 0.0367(10) Uani 1 1 d . . . . .
H93 H 0.218091 0.570646 0.664914 0.044 Uiso 1 1 calc R U . . .
C97 C 0.0227(3) 0.4263(3) 0.6905(2) 0.0344(10) Uani 1 1 d . . . . .
H97 H 0.013665 0.399047 0.644067 0.041 Uiso 1 1 calc R U . . .
C116 C 0.5726(4) 0.5317(3) 0.9103(2) 0.0392(11) Uani 1 1 d . . . . .
C68 C 0.4259(3) 0.5407(3) 0.7033(2) 0.0333(10) Uani 1 1 d . . . . .
C5 C 0.6819(3) 1.1791(3) 0.7123(2) 0.0369(10) Uani 1 1 d . . . . .
H5 H 0.706239 1.195123 0.679924 0.044 Uiso 1 1 calc R U . . .
C28 C 0.4391(3) 0.9214(2) 0.7051(2) 0.0313(9) Uani 1 1 d . . . . .
C92 C 0.2051(4) 0.6521(3) 0.6271(2) 0.0433(12) Uani 1 1 d . . . . .
H92 H 0.227499 0.699226 0.668608 0.052 Uiso 1 1 calc R U . . .
C26 C 0.5444(11) 0.8025(3) 0.5432(5) 0.0491(10) Uani 0.6 1 d G . P B 1
C25 C 0.4992(9) 0.7579(5) 0.5762(4) 0.0491(10) Uani 0.6 1 d G . P B 1
H25 H 0.489214 0.786142 0.618580 0.059 Uiso 0.6 1 calc R U P B 1
C24 C 0.4685(6) 0.6720(5) 0.5474(3) 0.0491(10) Uani 0.6 1 d G . P B 1
H24 H 0.437612 0.641554 0.569983 0.059 Uiso 0.6 1 calc R U P B 1
C23 C 0.4831(5) 0.6308(4) 0.4854(3) 0.0491(10) Uani 0.6 1 d G . P B 1
H23 H 0.462172 0.572057 0.465703 0.059 Uiso 0.6 1 calc R U P B 1
C22 C 0.5284(5) 0.6754(4) 0.4524(3) 0.0491(10) Uani 0.6 1 d G . P B 1
H22 H 0.538335 0.647148 0.410020 0.059 Uiso 0.6 1 calc R U P B 1
C21 C 0.5590(8) 0.7613(4) 0.4812(5) 0.0491(10) Uani 0.6 1 d G . P B 1
C32 C 0.2774(4) 0.8797(3) 0.7379(2) 0.0434(12) Uani 1 1 d . . . . .
H32 H 0.243607 0.866820 0.768675 0.052 Uiso 1 1 calc R U . . .
C55 C 1.0948(4) 1.0907(4) 0.8150(2) 0.0508(14) Uani 1 1 d . . . . .
C77 C -0.0013(4) 0.1544(3) 0.4467(2) 0.0391(11) Uani 1 1 d . . . . .
H77 H -0.051447 0.175904 0.464874 0.047 Uiso 1 1 calc R U . . .
C85 C 0.0226(4) 0.3014(3) 0.3175(2) 0.0418(11) Uani 1 1 d . . . . .
H85 H -0.005030 0.254452 0.275849 0.050 Uiso 1 1 calc R U . . .
C114 C 0.6444(4) 0.6236(3) 1.0318(2) 0.0465(12) Uani 1 1 d . . . . .
H114 H 0.711287 0.620251 1.028413 0.056 Uiso 1 1 calc R U . . .
C12 C 0.7108(4) 1.2012(3) 0.5404(2) 0.0504(13) Uani 1 1 d . . . . .
H12 H 0.673862 1.229207 0.523478 0.060 Uiso 1 1 calc R U . . .
C121 C 0.4883(3) 0.4918(3) 0.8516(2) 0.0343(10) Uani 1 1 d . . . . .
C1 C 0.6143(3) 1.0703(3) 0.7490(2) 0.0328(10) Uani 1 1 d . . . . .
C100 C 0.0443(4) 0.5056(3) 0.8266(2) 0.0409(11) Uani 1 1 d . . . . .
H100 H 0.052295 0.532853 0.872942 0.049 Uiso 1 1 calc R U . . .
C79 C 0.0435(4) 0.0412(3) 0.3761(2) 0.0441(12) Uani 1 1 d . . . . .
H79 H 0.023725 -0.015512 0.346266 0.053 Uiso 1 1 calc R U . . .
C9 C 0.8200(3) 1.1199(3) 0.5894(2) 0.0396(11) Uani 1 1 d . . . . .
H9 H 0.857461 1.091429 0.605296 0.048 Uiso 1 1 calc R U . . .
C86 C 0.0284(4) 0.3785(3) 0.3211(2) 0.0461(12) Uani 1 1 d . . . . .
H86 H 0.005327 0.384594 0.281918 0.055 Uiso 1 1 calc R U . . .
C139 C 0.228(2) 0.5911(16) 0.9560(13) 0.043(3) Uani 0.35 1 d DG U P C 2
C141 C 0.2303(18) 0.6723(14) 0.9764(11) 0.047(3) Uani 0.35 1 d G U P C 2
H141 H 0.265980 0.706094 0.957548 0.056 Uiso 0.35 1 calc R U P C 2
C145 C 0.1801(14) 0.7040(9) 1.0243(8) 0.056(3) Uani 0.35 1 d G U P C 2
H145 H 0.181383 0.759486 1.038188 0.067 Uiso 0.35 1 calc R U P C 2
C144 C 0.1279(13) 0.6545(9) 1.0518(7) 0.064(4) Uani 0.35 1 d G U P C 2
H144 H 0.093546 0.676213 1.084563 0.076 Uiso 0.35 1 calc R U P C 2
C142 C 0.1260(16) 0.5734(9) 1.0315(9) 0.056(3) Uani 0.35 1 d G U P C 2
H142 H 0.090304 0.539548 1.050296 0.067 Uiso 0.35 1 calc R U P C 2
C140 C 0.176(2) 0.5416(11) 0.9836(12) 0.044(3) Uani 0.35 1 d G U P C 2
H140 H 0.174902 0.486155 0.969657 0.053 Uiso 0.35 1 calc R U P C 2
C78 C -0.0300(4) 0.0723(3) 0.4029(2) 0.0466(12) Uani 1 1 d . . . . .
H78 H -0.100342 0.036879 0.390935 0.056 Uiso 1 1 calc R U . . .
C16 C 0.6436(4) 0.9392(3) 0.4289(2) 0.0442(12) Uani 1 1 d . . . . .
H16 H 0.668656 0.997998 0.448519 0.053 Uiso 1 1 calc R U . . .
C102 C 0.2341(3) 0.5125(3) 0.8420(2) 0.0322(10) Uani 1 1 d . . . . .
C80 C 0.1445(4) 0.0925(3) 0.3930(2) 0.0418(11) Uani 1 1 d . . . . .
H80 H 0.194354 0.071363 0.374118 0.050 Uiso 1 1 calc R U . . .
C20 C 0.5854(4) 0.8094(3) 0.4405(2) 0.0413(11) Uani 1 1 d . . . . .
C4 C 0.6762(4) 1.2377(3) 0.7703(2) 0.0451(12) Uani 1 1 d . . . . .
H4 H 0.698175 1.294464 0.778613 0.054 Uiso 1 1 calc R U . . .
C113 C 0.6322(4) 0.6673(3) 1.0922(2) 0.0506(13) Uani 1 1 d . . . . .
H113 H 0.690356 0.694028 1.130142 0.061 Uiso 1 1 calc R U . . .
C18 C 0.5963(4) 0.8105(3) 0.3342(2) 0.0583(15) Uani 1 1 d . . . . .
H18 H 0.587571 0.780977 0.288024 0.070 Uiso 1 1 calc R U . . .
C98 C -0.0625(4) 0.4382(3) 0.7142(2) 0.0417(11) Uani 1 1 d . . . . .
H98 H -0.128824 0.418640 0.683775 0.050 Uiso 1 1 calc R U . . .
C35 C 0.3446(4) 0.8332(3) 0.8543(2) 0.0485(13) Uani 1 1 d . . . . .
C30 C 0.2696(4) 0.8912(3) 0.6351(2) 0.0409(11) Uani 1 1 d . . . . .
H30 H 0.229338 0.886171 0.594988 0.049 Uiso 1 1 calc R U . . .
C134 C 0.5230(14) 0.5887(10) 0.6954(11) 0.040(3) Uani 0.4 1 d G U P D 2
C136 C 0.5868(12) 0.5473(6) 0.6660(7) 0.050(3) Uani 0.4 1 d G U P D 2
H136 H 0.569126 0.489497 0.653329 0.060 Uiso 0.4 1 calc R U P D 2
C138 C 0.6766(10) 0.5905(7) 0.6551(6) 0.058(3) Uani 0.4 1 d G U P D 2
H138 H 0.720202 0.562209 0.635009 0.070 Uiso 0.4 1 calc R U P D 2
C137 C 0.7025(12) 0.6751(7) 0.6736(7) 0.051(3) Uani 0.4 1 d G U P D 2
H137 H 0.763860 0.704602 0.666152 0.061 Uiso 0.4 1 calc R U P D 2
C135 C 0.6387(16) 0.7165(7) 0.7030(10) 0.042(3) Uani 0.4 1 d DG U P D 2
C133 C 0.5490(17) 0.6733(11) 0.7139(13) 0.037(3) Uani 0.4 1 d G U P D 2
H133 H 0.505363 0.701571 0.733936 0.045 Uiso 0.4 1 calc R U P D 2
C31 C 0.2196(4) 0.8752(3) 0.6814(2) 0.0410(11) Uani 1 1 d . . . . .
H31 H 0.146057 0.861391 0.673505 0.049 Uiso 1 1 calc R U . . .
C111 C 0.4514(4) 0.6354(3) 1.0437(2) 0.0438(12) Uani 1 1 d . . . . .
H111 H 0.385145 0.639236 1.048510 0.053 Uiso 1 1 calc R U . . .
C54 C 0.6109(4) 0.9559(3) 0.8785(2) 0.0441(12) Uani 1 1 d . . . . .
C3 C 0.6384(4) 1.2133(3) 0.8165(2) 0.0487(13) Uani 1 1 d . . . . .
H3 H 0.633470 1.253691 0.856006 0.058 Uiso 1 1 calc R U . . .
C29 C 0.3765(3) 0.9141(3) 0.6471(2) 0.0371(10) Uani 1 1 d . . . . .
H29 H 0.408578 0.925267 0.615182 0.045 Uiso 1 1 calc R U . . .
C51 C 0.8933(4) 1.0890(4) 0.9392(2) 0.0582(15) Uani 1 1 d . . . . .
H51 H 0.941285 1.128975 0.930619 0.070 Uiso 1 1 calc R U . . .
C91 C 0.1773(4) 0.6600(3) 0.5687(2) 0.0489(13) Uani 1 1 d . . . . .
H91 H 0.181281 0.712786 0.570350 0.059 Uiso 1 1 calc R U . . .
C60 C 0.7744(4) 0.8590(3) 0.7458(2) 0.0435(12) Uani 1 1 d . . . . .
H60 H 0.824322 0.833475 0.751511 0.052 Uiso 1 1 calc R U . . .
C70 C 0.2048(4) 0.2910(3) 0.7317(2) 0.0410(11) Uani 1 1 d . . . . .
H70 H 0.225420 0.324991 0.778080 0.049 Uiso 1 1 calc R U . . .
C112 C 0.5356(4) 0.6731(3) 1.0990(2) 0.0522(14) Uani 1 1 d . . . . .
H112 H 0.527301 0.702936 1.141502 0.063 Uiso 1 1 calc R U . . .
C10 C 0.8730(4) 1.1914(3) 0.5840(2) 0.0493(13) Uani 1 1 d . . . . .
H10 H 0.947108 1.213309 0.597789 0.059 Uiso 1 1 calc R U . . .
C72 C 0.1484(4) 0.1554(3) 0.6428(3) 0.0519(14) Uani 1 1 d . . . . .
H72 H 0.129840 0.097247 0.628341 0.062 Uiso 1 1 calc R U . . .
C34 C 0.4598(4) 0.9151(3) 0.8093(2) 0.0392(11) Uani 1 1 d . . . . .
C13 C 0.6558(4) 1.1302(3) 0.5466(2) 0.0406(11) Uani 1 1 d . . . . .
H13 H 0.581645 1.109451 0.534346 0.049 Uiso 1 1 calc R U . . .
C110 C 0.4626(3) 0.5911(3) 0.9803(2) 0.0346(10) Uani 1 1 d . . . . .
C90 C 0.1440(4) 0.5922(3) 0.5086(2) 0.0426(12) Uani 1 1 d . . . . .
H90 H 0.123653 0.598587 0.469185 0.051 Uiso 1 1 calc R U . . .
C71 C 0.1759(4) 0.2062(3) 0.7089(3) 0.0523(14) Uani 1 1 d . . . . .
H71 H 0.175207 0.182608 0.739970 0.063 Uiso 1 1 calc R U . . .
C61 C 0.6685(4) 0.8086(3) 0.7248(2) 0.0370(10) Uani 1 1 d D . . . .
C33 C 0.3866(3) 0.9032(3) 0.7508(2) 0.0356(10) Uani 1 1 d . . . . .
C19 C 0.5753(4) 0.7677(3) 0.3717(2) 0.0516(13) Uani 1 1 d . . . . .
H19 H 0.553714 0.708985 0.351304 0.062 Uiso 1 1 calc R U . . .
C52 C 0.7917(4) 1.0530(3) 0.9018(2) 0.0452(12) Uani 1 1 d . . . . .
H52 H 0.769819 1.067234 0.866956 0.054 Uiso 1 1 calc R U . . .
C2 C 0.6078(4) 1.1315(3) 0.8062(2) 0.0433(12) Uani 1 1 d . . . . .
H2 H 0.581733 1.116527 0.838526 0.052 Uiso 1 1 calc R U . . .
C02T C 0.0400(4) 0.3057(4) 0.8351(3) 0.0570(14) Uani 1 1 d . . . . .
C36 C 0.3209(4) 0.7502(3) 0.8165(2) 0.0447(12) Uani 1 1 d . . . . .
H36 H 0.368726 0.730251 0.794225 0.054 Uiso 1 1 calc R U . . .
C120 C 0.4972(4) 0.4347(3) 0.7933(2) 0.0392(11) Uani 1 1 d . . . . .
H120 H 0.439211 0.406209 0.755311 0.047 Uiso 1 1 calc R U . . .
N02Z N 0.0992(4) 0.3283(4) 0.8838(3) 0.0853(18) Uani 1 1 d . . . . .
C117 C 0.6654(4) 0.5148(3) 0.9039(3) 0.0547(14) Uani 1 1 d . . . . .
H117 H 0.724266 0.541607 0.941336 0.066 Uiso 1 1 calc R U . . .
C17 C 0.6302(4) 0.8968(4) 0.3623(2) 0.0545(14) Uani 1 1 d . . . . .
H17 H 0.643734 0.925716 0.335463 0.065 Uiso 1 1 calc R U . . .
C53 C 0.7199(4) 0.9951(3) 0.9150(2) 0.0461(12) Uani 1 1 d . . . . .
C41 C 0.5403(4) 0.9142(3) 0.9016(2) 0.0527(14) Uani 1 1 d . . . . .
C50 C 0.9268(5) 1.0676(4) 0.9895(3) 0.0681(18) Uani 1 1 d . . . . .
H50 H 0.998146 1.090764 1.013614 0.082 Uiso 1 1 calc R U . . .
C48 C 0.7506(5) 0.9757(3) 0.9685(2) 0.0556(15) Uani 1 1 d D . . . .
C118 C 0.6731(4) 0.4606(3) 0.8451(3) 0.0546(14) Uani 1 1 d . . . . .
H118 H 0.737320 0.451304 0.842032 0.066 Uiso 1 1 calc R U . . .
C49 C 0.8566(5) 1.0128(4) 1.0043(3) 0.0689(18) Uani 1 1 d . . . . .
H49 H 0.880099 0.999786 1.039544 0.083 Uiso 1 1 calc R U . . .
C119 C 0.5878(4) 0.4192(3) 0.7902(3) 0.0497(13) Uani 1 1 d . . . . .
H119 H 0.592793 0.379819 0.750118 0.060 Uiso 1 1 calc R U . . .
C37 C 0.2254(4) 0.6957(3) 0.8116(2) 0.0514(14) Uani 1 1 d . . . . .
H37 H 0.207546 0.637944 0.785680 0.062 Uiso 1 1 calc R U . . .
C99 C -0.0518(4) 0.4788(3) 0.7823(2) 0.0475(13) Uani 1 1 d . . . . .
H99 H -0.110095 0.487920 0.797986 0.057 Uiso 1 1 calc R U . . .
C40 C 0.2761(5) 0.8639(3) 0.8871(3) 0.0675(18) Uani 1 1 d . . . . .
H40 H 0.293175 0.921648 0.912687 0.081 Uiso 1 1 calc R U . . .
C38 C 0.1573(5) 0.7252(3) 0.8441(3) 0.0586(15) Uani 1 1 d . . . . .
H38 H 0.092124 0.687694 0.840408 0.070 Uiso 1 1 calc R U . . .
C03H C -0.0374(4) 0.2750(4) 0.7721(3) 0.0703(18) Uani 1 1 d . . . . .
H03A H -0.036209 0.221313 0.741814 0.105 Uiso 1 1 calc R U . . .
H03B H -0.021032 0.314450 0.752439 0.105 Uiso 1 1 calc R U . . .
H03C H -0.106895 0.268444 0.779885 0.105 Uiso 1 1 calc R U . . .
C126 C 0.6675(16) 0.9273(12) 0.9921(10) 0.069(4) Uani 0.5 1 d DG U P E 2
C127 C 0.5629(17) 0.9069(11) 0.9618(9) 0.070(4) Uani 0.5 1 d G U P E 2
C130 C 0.4857(13) 0.8696(8) 0.9855(8) 0.080(4) Uani 0.5 1 d G U P E 2
H130 H 0.414187 0.855616 0.964791 0.096 Uiso 0.5 1 calc R U P E 2
C131 C 0.5131(11) 0.8527(6) 1.0396(7) 0.087(4) Uani 0.5 1 d G U P E 2
H131 H 0.460320 0.827145 1.055771 0.104 Uiso 0.5 1 calc R U P E 2
C129 C 0.6177(11) 0.8731(7) 1.0699(7) 0.088(4) Uani 0.5 1 d G U P E 2
H129 H 0.636407 0.861521 1.106818 0.105 Uiso 0.5 1 calc R U P E 2
C128 C 0.6949(11) 0.9104(10) 1.0462(9) 0.082(4) Uani 0.5 1 d G U P E 2
H128 H 0.766362 0.924369 1.066887 0.098 Uiso 0.5 1 calc R U P E 2
C146 C 0.4856(8) 0.6782(7) 0.4443(5) 0.0491(10) Uani 0.4 1 d G . P B 2
H146 H 0.484508 0.649304 0.399261 0.059 Uiso 0.4 1 calc R U P B 2
C125 C 0.5412(12) 0.7626(7) 0.4782(8) 0.0491(10) Uani 0.4 1 d G . P B 2
C124 C 0.5427(16) 0.8049(6) 0.5441(8) 0.0491(10) Uani 0.4 1 d G . P B 2
C123 C 0.4887(14) 0.7629(7) 0.5761(6) 0.0491(10) Uani 0.4 1 d G . P B 2
H123 H 0.489721 0.791861 0.621198 0.059 Uiso 0.4 1 calc R U P B 2
C0 C 0.4331(9) 0.6786(7) 0.5422(5) 0.0491(10) Uani 0.4 1 d G . P B 2
H0 H 0.396111 0.649863 0.564130 0.059 Uiso 0.4 1 calc R U P B 2
C132 C 0.4315(7) 0.6362(5) 0.4763(5) 0.0491(10) Uani 0.4 1 d G . P B 2
H132 H 0.393504 0.578583 0.453161 0.059 Uiso 0.4 1 calc R U P B 2
C39 C 0.1818(5) 0.8080(4) 0.8816(3) 0.0713(18) Uani 1 1 d . . . . .
H39 H 0.133836 0.827435 0.904099 0.086 Uiso 1 1 calc R U . . .
C56 C 1.1117(5) 1.0198(4) 0.8053(3) 0.0630(17) Uani 1 1 d . . . . .
C57 C 1.0050(15) 0.9567(11) 0.7900(10) 0.060(6) Uani 0.6 1 d D U P A 1
C143 C 0.979(3) 1.0638(14) 0.797(2) 0.048(8) Uani 0.4 1 d D . P A 2
C47 C 0.6765(17) 0.9167(13) 0.9838(10) 0.075(4) Uani 0.5 1 d DG U P E 1
C42 C 0.5695(18) 0.8911(11) 0.9570(9) 0.068(4) Uani 0.5 1 d G U P E 1
C43 C 0.5007(13) 0.8442(8) 0.9796(8) 0.081(4) Uani 0.5 1 d G U P E 1
H43 H 0.427607 0.826742 0.961302 0.098 Uiso 0.5 1 calc R U P E 1
C44 C 0.5389(10) 0.8229(6) 1.0289(7) 0.088(4) Uani 0.5 1 d G U P E 1
H44 H 0.491868 0.790862 1.044346 0.105 Uiso 0.5 1 calc R U P E 1
C45 C 0.6459(11) 0.8485(7) 1.0557(7) 0.091(4) Uani 0.5 1 d G U P E 1
H45 H 0.671975 0.833912 1.089393 0.109 Uiso 0.5 1 calc R U P E 1
C46 C 0.7147(11) 0.8954(11) 1.0331(9) 0.085(4) Uani 0.5 1 d G U P E 1
H46 H 0.787823 0.912842 1.051398 0.102 Uiso 0.5 1 calc R U P E 1
C67 C 0.5489(13) 0.6729(8) 0.7115(9) 0.036(2) Uani 0.6 1 d . U P D 1
H67 H 0.495831 0.696957 0.717406 0.043 Uiso 0.6 1 calc R U P D 1
C66 C 0.5289(11) 0.5900(8) 0.7013(8) 0.040(2) Uani 0.6 1 d . U P D 1
C62 C 0.6482(12) 0.7196(5) 0.7128(7) 0.042(2) Uani 0.6 1 d D U P D 1
C65 C 0.6055(9) 0.5533(6) 0.6893(5) 0.047(2) Uani 0.6 1 d . U P D 1
H65 H 0.591598 0.497287 0.682264 0.056 Uiso 0.6 1 calc R U P D 1
C63 C 0.7233(9) 0.6808(6) 0.7008(5) 0.051(2) Uani 0.6 1 d . U P D 1
H63 H 0.791018 0.711836 0.701769 0.061 Uiso 0.6 1 calc R U P D 1
C64 C 0.7003(8) 0.5989(6) 0.6879(5) 0.052(2) Uani 0.6 1 d . U P D 1
H64 H 0.751149 0.573380 0.677729 0.063 Uiso 0.6 1 calc R U P D 1
C103 C 0.2299(13) 0.5961(9) 0.9568(7) 0.040(2) Uani 0.65 1 d D U P C 1
C104 C 0.1713(12) 0.5586(7) 0.9901(7) 0.0432(19) Uani 0.65 1 d . U P C 1
H104 H 0.162514 0.502903 0.982536 0.052 Uiso 0.65 1 calc R U P C 1
C108 C 0.2465(11) 0.6772(8) 0.9679(6) 0.0429(19) Uani 0.65 1 d . U P C 1
H108 H 0.287607 0.701486 0.945089 0.051 Uiso 0.65 1 calc R U P C 1
C105 C 0.1269(9) 0.6041(6) 1.0342(5) 0.051(2) Uani 0.65 1 d . U P C 1
H105 H 0.086047 0.579086 1.056740 0.062 Uiso 0.65 1 calc R U P C 1
C106 C 0.1397(9) 0.6834(6) 1.0461(5) 0.060(2) Uani 0.65 1 d . U P C 1
H106 H 0.107050 0.712944 1.076457 0.072 Uiso 0.65 1 calc R U P C 1
C107 C 0.2014(9) 0.7235(7) 1.0140(5) 0.057(2) Uani 0.65 1 d . U P C 1
H107 H 0.211938 0.779905 1.023274 0.068 Uiso 0.65 1 calc R U P C 1
H55 H 1.152(4) 1.146(4) 0.830(3) 0.076(18) Uiso 1 1 d . . . . .
H56 H 1.173(4) 1.016(3) 0.808(3) 0.067(19) Uiso 1 1 d . . . . .
H57 H 1.000(6) 0.900(4) 0.784(4) 0.02(2) Uiso 0.6 1 d . . P F 1
H143 H 0.942(9) 1.110(7) 0.791(6) 0.02(2) Uiso 0.4 1 d . . P G 2

loop_
_atom_site_aniso_label
_atom_site_aniso_U_11
_atom_site_aniso_U_22
_atom_site_aniso_U_33
_atom_site_aniso_U_23
_atom_site_aniso_U_13
_atom_site_aniso_U_12
Ir2 0.02797(10) 0.02691(9) 0.02699(9) 0.01387(7) 0.00806(7) 0.00592(7)
Ir1 0.03049(10) 0.03199(10) 0.02707(9) 0.01361(7) 0.00532(7) 0.00633(7)
S1 0.0388(19) 0.038(2) 0.0487(17) 0.025(2) 0.0046(14) -0.0018(18)
O1 0.0287(16) 0.0352(17) 0.0376(17) 0.0199(14) 0.0045(13) 0.0050(13)
S005 0.035(2) 0.044(3) 0.054(3) 0.019(3) 0.007(2) 0.011(2)
O2 0.0331(17) 0.0321(17) 0.0386(17) 0.0178(14) 0.0102(13) 0.0050(13)
O3 0.0313(17) 0.0278(16) 0.0379(16) 0.0135(13) 0.0141(13) 0.0084(13)
O4 0.0345(17) 0.0303(17) 0.0396(17) 0.0161(13) 0.0188(13) 0.0108(13)
N5 0.035(2) 0.0227(18) 0.0287(18) 0.0121(15) 0.0096(15) 0.0068(15)
N7 0.0279(19) 0.032(2) 0.0281(18) 0.0142(15) 0.0087(15) 0.0097(15)
N1 0.0250(19) 0.0285(19) 0.0294(18) 0.0130(15) 0.0057(14) 0.0050(14)
N2 0.0249(19) 0.034(2) 0.0319(19) 0.0169(16) 0.0084(15) 0.0075(15)
N6 0.031(2) 0.0265(19) 0.0306(19) 0.0100(15) 0.0039(15) 0.0090(15)
N3 0.042(2) 0.039(2) 0.0296(19) 0.0176(17) 0.0053(17) 0.0076(18)
C95 0.027(2) 0.030(2) 0.030(2) 0.0141(18) 0.0109(17) 0.0091(17)
C76 0.033(2) 0.033(2) 0.028(2) 0.0103(18) 0.0033(18) 0.0131(19)
C96 0.033(2) 0.029(2) 0.027(2) 0.0166(18) 0.0063(18) 0.0028(18)
C122 0.028(2) 0.029(2) 0.034(2) 0.0179(19) 0.0062(18) 0.0067(18)
C11 0.055(3) 0.040(3) 0.049(3) 0.027(2) 0.005(2) -0.004(2)
C6 0.029(2) 0.033(2) 0.032(2) 0.0126(19) 0.0078(18) 0.0111(18)
C88 0.032(2) 0.040(3) 0.031(2) 0.0172(19) 0.0105(18) 0.014(2)
N4 0.063(3) 0.044(2) 0.029(2) 0.0184(18) 0.0094(19) -0.001(2)
N8 0.032(2) 0.038(2) 0.0261(18) 0.0145(16) 0.0069(15) 0.0086(16)
C75 0.026(2) 0.028(2) 0.032(2) 0.0113(18) 0.0067(18) 0.0056(17)
C59 0.032(2) 0.035(2) 0.034(2) 0.019(2) 0.0106(19) 0.009(2)
C27 0.031(2) 0.031(2) 0.030(2) 0.0139(18) 0.0077(18) 0.0086(18)
C74 0.030(2) 0.030(2) 0.040(2) 0.018(2) 0.0085(19) 0.0073(18)
C69 0.032(2) 0.032(2) 0.036(2) 0.0198(19) 0.0094(19) 0.0077(18)
C82 0.027(2) 0.030(2) 0.033(2) 0.0129(18) 0.0096(18) 0.0095(18)
C115 0.038(3) 0.032(3) 0.042(3) 0.019(2) 0.004(2) 0.008(2)
C109 0.035(3) 0.031(2) 0.031(2) 0.0184(19) 0.0076(19) 0.0055(19)
C15 0.029(2) 0.042(3) 0.030(2) 0.011(2) 0.0061(18) 0.008(2)
C87 0.044(3) 0.050(3) 0.038(3) 0.025(2) 0.012(2) 0.022(2)
C58 0.036(3) 0.037(3) 0.034(2) 0.016(2) 0.012(2) 0.009(2)
C81 0.032(3) 0.042(3) 0.038(2) 0.015(2) 0.007(2) 0.013(2)
C14 0.028(2) 0.035(2) 0.033(2) 0.0126(19) 0.0083(18) 0.0085(19)
C84 0.035(3) 0.038(3) 0.033(2) 0.013(2) 0.0083(19) 0.013(2)
C101 0.029(2) 0.037(2) 0.033(2) 0.018(2) 0.0092(19) 0.0065(19)
C83 0.027(2) 0.041(3) 0.025(2) 0.0129(19) 0.0071(17) 0.0100(19)
C94 0.029(2) 0.031(2) 0.030(2) 0.0133(18) 0.0119(18) 0.0115(18)
C89 0.034(2) 0.037(2) 0.033(2) 0.0186(19) 0.0123(19) 0.0131(19)
C8 0.032(2) 0.030(2) 0.029(2) 0.0131(18) 0.0063(18) 0.0056(18)
C7 0.025(2) 0.032(2) 0.028(2) 0.0151(18) 0.0053(17) 0.0078(17)
C73 0.045(3) 0.036(3) 0.040(3) 0.017(2) 0.006(2) 0.011(2)
C93 0.044(3) 0.037(3) 0.032(2) 0.015(2) 0.010(2) 0.017(2)
C97 0.034(3) 0.042(3) 0.031(2) 0.020(2) 0.0087(19) 0.013(2)
C116 0.036(3) 0.037(3) 0.047(3) 0.022(2) 0.005(2) 0.014(2)
C68 0.038(3) 0.029(2) 0.031(2) 0.0111(19) 0.0111(19) 0.009(2)
C5 0.036(3) 0.032(2) 0.041(3) 0.016(2) 0.007(2) 0.010(2)
C28 0.030(2) 0.031(2) 0.030(2) 0.0122(18) 0.0073(18) 0.0068(18)
C92 0.058(3) 0.034(3) 0.038(3) 0.014(2) 0.012(2) 0.018(2)
C26 0.054(2) 0.0367(13) 0.0425(13) 0.0117(10) 0.0067(16) 0.0047(14)
C25 0.054(2) 0.0367(13) 0.0425(13) 0.0117(10) 0.0067(16) 0.0047(14)
C24 0.054(2) 0.0367(13) 0.0425(13) 0.0117(10) 0.0067(16) 0.0047(14)
C23 0.054(2) 0.0367(13) 0.0425(13) 0.0117(10) 0.0067(16) 0.0047(14)
C22 0.054(2) 0.0367(13) 0.0425(13) 0.0117(10) 0.0067(16) 0.0047(14)
C21 0.054(2) 0.0367(13) 0.0425(13) 0.0117(10) 0.0067(16) 0.0047(14)
C32 0.041(3) 0.046(3) 0.047(3) 0.022(2) 0.025(2) 0.011(2)
C55 0.036(3) 0.061(4) 0.044(3) 0.027(3) 0.003(2) -0.004(3)
C77 0.037(3) 0.033(3) 0.046(3) 0.013(2) 0.008(2) 0.016(2)
C85 0.039(3) 0.048(3) 0.032(2) 0.010(2) 0.006(2) 0.016(2)
C114 0.042(3) 0.050(3) 0.044(3) 0.024(2) -0.003(2) 0.012(2)
C12 0.057(3) 0.045(3) 0.048(3) 0.028(2) -0.003(2) 0.013(2)
C121 0.034(3) 0.032(2) 0.040(2) 0.019(2) 0.007(2) 0.0121(19)
C1 0.028(2) 0.036(2) 0.028(2) 0.0113(19) 0.0019(18) 0.0078(19)
C100 0.034(3) 0.057(3) 0.033(2) 0.021(2) 0.013(2) 0.014(2)
C79 0.052(3) 0.033(3) 0.041(3) 0.011(2) 0.005(2) 0.016(2)
C9 0.030(3) 0.050(3) 0.045(3) 0.030(2) 0.009(2) 0.009(2)
C86 0.051(3) 0.056(3) 0.030(2) 0.019(2) 0.004(2) 0.019(3)
C139 0.038(4) 0.057(5) 0.030(4) 0.014(4) 0.011(4) 0.016(4)
C141 0.046(5) 0.053(5) 0.037(5) 0.013(4) 0.023(4) 0.015(4)
C145 0.060(5) 0.054(5) 0.048(4) 0.015(4) 0.032(4) 0.011(4)
C144 0.064(5) 0.062(6) 0.050(4) 0.012(5) 0.036(4) 0.007(5)
C142 0.054(4) 0.062(6) 0.041(4) 0.014(5) 0.019(4) 0.012(5)
C140 0.039(4) 0.058(5) 0.032(4) 0.015(4) 0.017(4) 0.015(5)
C78 0.042(3) 0.036(3) 0.052(3) 0.016(2) 0.003(2) 0.006(2)
C16 0.043(3) 0.051(3) 0.039(3) 0.020(2) 0.015(2) 0.014(2)
C102 0.034(2) 0.037(2) 0.031(2) 0.0211(19) 0.0115(19) 0.0089(19)
C80 0.043(3) 0.048(3) 0.035(2) 0.013(2) 0.011(2) 0.024(2)
C20 0.039(3) 0.041(3) 0.033(2) 0.008(2) 0.007(2) 0.009(2)
C4 0.048(3) 0.031(3) 0.049(3) 0.012(2) 0.001(2) 0.014(2)
C113 0.051(3) 0.049(3) 0.042(3) 0.023(2) -0.006(2) 0.005(2)
C18 0.061(4) 0.062(4) 0.031(3) 0.004(3) 0.013(2) 0.011(3)
C98 0.033(3) 0.058(3) 0.036(3) 0.026(2) 0.004(2) 0.012(2)
C35 0.067(4) 0.047(3) 0.027(2) 0.018(2) 0.017(2) 0.007(3)
C30 0.032(3) 0.045(3) 0.046(3) 0.023(2) 0.008(2) 0.011(2)
C134 0.039(4) 0.030(4) 0.051(4) 0.014(4) 0.023(4) 0.010(4)
C136 0.043(5) 0.032(4) 0.064(5) 0.004(4) 0.026(5) 0.011(4)
C138 0.048(5) 0.037(4) 0.070(6) 0.001(5) 0.032(5) 0.009(4)
C137 0.042(5) 0.036(4) 0.062(5) 0.009(4) 0.031(5) 0.005(4)
C135 0.038(4) 0.034(4) 0.051(5) 0.014(4) 0.022(4) 0.007(4)
C133 0.037(4) 0.031(4) 0.045(4) 0.017(4) 0.020(4) 0.009(4)
C31 0.030(3) 0.047(3) 0.051(3) 0.025(2) 0.013(2) 0.013(2)
C111 0.042(3) 0.050(3) 0.031(2) 0.017(2) 0.003(2) 0.006(2)
C54 0.060(3) 0.036(3) 0.030(2) 0.015(2) 0.002(2) 0.011(2)
C3 0.060(3) 0.042(3) 0.035(3) 0.005(2) 0.009(2) 0.024(3)
C29 0.034(3) 0.044(3) 0.035(2) 0.021(2) 0.010(2) 0.010(2)
C51 0.052(3) 0.068(4) 0.042(3) 0.010(3) 0.005(3) 0.024(3)
C91 0.066(4) 0.033(3) 0.052(3) 0.023(2) 0.011(3) 0.018(2)
C60 0.035(3) 0.037(3) 0.063(3) 0.027(2) 0.017(2) 0.009(2)
C70 0.048(3) 0.039(3) 0.037(3) 0.021(2) 0.011(2) 0.011(2)
C112 0.057(4) 0.055(3) 0.034(3) 0.018(2) 0.001(2) 0.010(3)
C10 0.036(3) 0.054(3) 0.053(3) 0.028(3) 0.009(2) 0.001(2)
C72 0.058(3) 0.033(3) 0.062(3) 0.026(3) 0.007(3) 0.008(2)
C34 0.050(3) 0.036(3) 0.025(2) 0.0110(19) 0.010(2) 0.008(2)
C13 0.032(3) 0.043(3) 0.040(3) 0.019(2) -0.003(2) 0.006(2)
C110 0.035(3) 0.032(2) 0.034(2) 0.0178(19) 0.0044(19) 0.0046(19)
C90 0.055(3) 0.047(3) 0.037(3) 0.027(2) 0.013(2) 0.022(2)
C71 0.068(4) 0.048(3) 0.057(3) 0.039(3) 0.018(3) 0.019(3)
C61 0.040(3) 0.034(3) 0.037(2) 0.015(2) 0.018(2) 0.008(2)
C33 0.037(3) 0.034(2) 0.030(2) 0.0137(19) 0.0096(19) 0.003(2)
C19 0.052(3) 0.050(3) 0.034(3) 0.004(2) 0.011(2) 0.007(2)
C52 0.050(3) 0.050(3) 0.031(2) 0.014(2) 0.004(2) 0.019(2)
C2 0.050(3) 0.044(3) 0.034(2) 0.014(2) 0.009(2) 0.018(2)
C02T 0.043(3) 0.073(4) 0.061(4) 0.036(3) 0.018(3) 0.016(3)
C36 0.058(3) 0.045(3) 0.029(2) 0.018(2) 0.012(2) 0.011(2)
C120 0.040(3) 0.042(3) 0.043(3) 0.022(2) 0.009(2) 0.020(2)
N02Z 0.055(3) 0.137(5) 0.062(3) 0.045(3) 0.011(3) 0.027(3)
C117 0.044(3) 0.054(3) 0.060(3) 0.020(3) 0.002(3) 0.020(3)
C17 0.057(4) 0.071(4) 0.037(3) 0.024(3) 0.017(2) 0.022(3)
C53 0.056(3) 0.039(3) 0.032(2) 0.008(2) 0.000(2) 0.015(2)
C41 0.070(4) 0.045(3) 0.024(2) 0.017(2) -0.002(2) -0.004(3)
C50 0.058(4) 0.097(5) 0.039(3) 0.011(3) -0.003(3) 0.044(4)
C48 0.084(4) 0.040(3) 0.030(3) 0.007(2) -0.007(3) 0.023(3)
C118 0.040(3) 0.066(4) 0.062(3) 0.024(3) 0.011(3) 0.029(3)
C49 0.092(5) 0.075(4) 0.037(3) 0.013(3) 0.000(3) 0.049(4)
C119 0.053(3) 0.047(3) 0.051(3) 0.017(2) 0.013(3) 0.025(3)
C37 0.066(4) 0.046(3) 0.033(3) 0.016(2) 0.013(2) 0.006(3)
C99 0.029(3) 0.074(4) 0.049(3) 0.031(3) 0.022(2) 0.020(2)
C40 0.106(5) 0.047(3) 0.052(3) 0.020(3) 0.050(3) 0.016(3)
C38 0.061(4) 0.059(4) 0.052(3) 0.029(3) 0.024(3) 0.003(3)
C03H 0.045(3) 0.086(5) 0.079(4) 0.048(4) 0.003(3) 0.009(3)
C126 0.116(6) 0.031(5) 0.034(5) 0.013(5) -0.017(4) 0.006(4)
C127 0.116(6) 0.035(6) 0.037(4) 0.024(5) -0.008(4) -0.006(5)
C130 0.127(6) 0.045(6) 0.040(4) 0.027(5) -0.008(4) -0.011(5)
C131 0.136(6) 0.048(6) 0.048(5) 0.030(5) -0.007(5) -0.009(5)
C129 0.141(7) 0.050(6) 0.044(5) 0.030(5) -0.017(5) -0.004(5)
C128 0.129(6) 0.050(6) 0.039(6) 0.025(5) -0.014(4) -0.003(5)
C146 0.054(2) 0.0367(13) 0.0425(13) 0.0117(10) 0.0067(16) 0.0047(14)
C125 0.054(2) 0.0367(13) 0.0425(13) 0.0117(10) 0.0067(16) 0.0047(14)
C124 0.054(2) 0.0367(13) 0.0425(13) 0.0117(10) 0.0067(16) 0.0047(14)
C123 0.054(2) 0.0367(13) 0.0425(13) 0.0117(10) 0.0067(16) 0.0047(14)
C0 0.054(2) 0.0367(13) 0.0425(13) 0.0117(10) 0.0067(16) 0.0047(14)
C132 0.054(2) 0.0367(13) 0.0425(13) 0.0117(10) 0.0067(16) 0.0047(14)
C39 0.094(5) 0.065(4) 0.070(4) 0.034(3) 0.056(4) 0.026(4)
C56 0.046(4) 0.070(4) 0.060(4) 0.021(3) 0.000(3) 0.016(3)
C57 0.052(8) 0.052(9) 0.065(9) 0.019(6) 0.005(6) 0.013(6)
C143 0.055(11) 0.036(15) 0.060(11) 0.028(13) 0.015(8) 0.015(11)
C47 0.117(6) 0.043(6) 0.035(5) 0.015(5) -0.015(4) 0.003(5)
C42 0.114(6) 0.035(6) 0.032(4) 0.020(5) -0.008(4) -0.006(5)
C43 0.128(6) 0.043(6) 0.046(4) 0.035(5) -0.014(4) -0.018(5)
C44 0.140(6) 0.047(6) 0.051(5) 0.039(5) -0.017(5) -0.012(5)
C45 0.141(7) 0.049(6) 0.049(5) 0.029(5) -0.021(5) -0.006(5)
C46 0.130(6) 0.046(6) 0.044(6) 0.019(5) -0.021(5) 0.001(5)
C67 0.037(3) 0.030(3) 0.044(3) 0.016(3) 0.019(3) 0.012(3)
C66 0.039(4) 0.029(3) 0.052(4) 0.015(3) 0.023(3) 0.010(3)
C62 0.038(4) 0.033(3) 0.051(4) 0.015(3) 0.024(3) 0.006(3)
C65 0.042(4) 0.030(3) 0.064(5) 0.013(3) 0.019(4) 0.013(3)
C63 0.042(4) 0.037(3) 0.066(5) 0.012(4) 0.027(4) 0.009(3)
C64 0.038(4) 0.038(3) 0.072(5) 0.010(4) 0.025(4) 0.012(3)
C103 0.035(3) 0.057(4) 0.026(3) 0.014(3) 0.011(3) 0.016(3)
C104 0.040(3) 0.056(4) 0.031(4) 0.016(3) 0.013(3) 0.014(3)
C108 0.044(4) 0.051(4) 0.031(3) 0.013(3) 0.020(3) 0.014(3)
C105 0.057(3) 0.052(5) 0.043(3) 0.017(4) 0.023(3) 0.014(4)
C106 0.067(4) 0.061(5) 0.048(3) 0.019(4) 0.041(3) 0.008(4)
C107 0.066(4) 0.055(4) 0.045(4) 0.014(3) 0.031(3) 0.016(4)

loop_
_atom_type_symbol
_atom_type_description
_atom_type_scat_dispersion_real
_atom_type_scat_dispersion_imag
_atom_type_scat_source
C C 0.0033 0.0016 'International Tables Vol C Tables 4.2.6.8 and 6.1.1.4'
H H 0.0000 0.0000 'International Tables Vol C Tables 4.2.6.8 and 6.1.1.4'
Ir Ir -1.4442 7.9887 'International Tables Vol C Tables 4.2.6.8 and 6.1.1.4'
N N 0.0061 0.0033 'International Tables Vol C Tables 4.2.6.8 and 6.1.1.4'
O O 0.0106 0.0060 'International Tables Vol C Tables 4.2.6.8 and 6.1.1.4'
S S 0.1246 0.1234 'International Tables Vol C Tables 4.2.6.8 and 6.1.1.4'

loop_
_geom_angle_atom_site_label_1
_geom_angle_atom_site_label_2
_geom_angle_atom_site_label_3
_geom_angle
_geom_angle_site_symmetry_1
_geom_angle_site_symmetry_3
_geom_angle_publ_flag
O3 Ir2 C68 29.04(11) . . ?
O4 Ir2 O3 58.42(10) . . ?
O4 Ir2 C68 29.38(12) . . ?
N5 Ir2 O3 100.32(11) . . ?
N5 Ir2 O4 84.36(12) . . ?
N5 Ir2 C68 92.57(13) . . ?
N7 Ir2 O3 84.49(12) . . ?
N7 Ir2 O4 100.90(12) . . ?
N7 Ir2 N5 174.27(13) . . ?
N7 Ir2 C68 93.14(13) . . ?
C96 Ir2 O3 111.21(14) . . ?
C96 Ir2 O4 169.23(13) . . ?
C96 Ir2 N5 95.46(15) . . ?
C96 Ir2 N7 79.80(15) . . ?
C96 Ir2 C68 140.17(15) . . ?
C69 Ir2 O3 159.23(15) . . ?
C69 Ir2 O4 101.27(15) . . ?
C69 Ir2 N5 80.28(15) . . ?
C69 Ir2 N7 96.34(15) . . ?
C69 Ir2 C96 89.28(17) . . ?
C69 Ir2 C68 130.54(16) . . ?
O1 Ir1 O2 86.69(11) . . ?
N1 Ir1 O1 84.71(12) . . ?
N1 Ir1 O2 101.91(12) . . ?
N1 Ir1 N3 173.34(14) . . ?
N3 Ir1 O1 101.84(13) . . ?
N3 Ir1 O2 79.84(13) . . ?
C28 Ir1 O1 177.69(14) . . ?
C28 Ir1 O2 94.22(14) . . ?
C28 Ir1 N1 93.03(15) . . ?
C28 Ir1 N3 80.41(16) . . ?
C1 Ir1 O1 86.77(14) . . ?
C1 Ir1 O2 173.06(14) . . ?
C1 Ir1 N1 79.82(15) . . ?
C1 Ir1 N3 99.22(16) . . ?
C1 Ir1 C28 92.39(17) . . ?
C55 S1 C58 90.9(4) . . ?
C59 O1 Ir1 126.7(3) . . ?
C56 S005 C58 91.6(5) . . ?
C61 O2 Ir1 125.9(3) . . ?
C68 O3 Ir2 89.3(2) . . ?
C68 O4 Ir2 92.9(3) . . ?
C95 N5 Ir2 140.7(3) . . ?
C75 N5 Ir2 112.2(3) . . ?
C75 N5 C95 107.0(3) . . ?
C122 N7 Ir2 139.3(3) . . ?
C102 N7 Ir2 112.7(3) . . ?
C102 N7 C122 106.7(3) . . ?
C27 N1 Ir1 140.3(3) . . ?
C7 N1 Ir1 112.5(3) . . ?
C7 N1 C27 107.2(3) . . ?
C14 N2 C8 128.2(3) . . ?
C7 N2 C14 107.4(3) . . ?
C7 N2 C8 123.8(3) . . ?
C75 N6 C76 124.8(3) . . ?
C75 N6 C82 107.4(3) . . ?
C82 N6 C76 127.8(3) . . ?
C54 N3 Ir1 139.3(3) . . ?
C34 N3 Ir1 110.2(3) . . ?
C34 N3 C54 105.6(4) . . ?
N5 C95 C94 130.0(4) . . ?
C82 C95 N5 108.9(3) . . ?
C82 C95 C94 121.1(4) . . ?
C81 C76 N6 120.0(4) . . ?
C81 C76 C77 121.4(4) . . ?
C77 C76 N6 118.6(4) . . ?
C101 C96 Ir2 116.6(3) . . ?
C97 C96 Ir2 126.9(3) . . ?
C97 C96 C101 116.5(4) . . ?
N7 C122 C121 129.6(4) . . ?
C109 C122 N7 109.3(4) . . ?
C109 C122 C121 121.0(4) . . ?
C12 C11 H11 119.6 . . ?
C12 C11 C10 120.9(5) . . ?
C10 C11 H11 119.6 . . ?
C5 C6 C7 126.8(4) . . ?
C5 C6 C1 121.4(4) . . ?
C1 C6 C7 111.5(4) . . ?
C87 C88 C83 118.0(4) . . ?
C87 C88 C89 121.5(4) . . ?
C83 C88 C89 120.5(4) . . ?
C34 N4 C35 123.5(4) . . ?
C34 N4 C41 107.4(4) . . ?
C41 N4 C35 127.6(4) . . ?
C109 N8 C139 127.7(14) . . ?
C109 N8 C103 127.1(8) . . ?
C102 N8 C109 107.8(4) . . ?
C102 N8 C139 124.3(14) . . ?
C102 N8 C103 124.4(8) . . ?
N5 C75 N6 110.8(4) . . ?
N5 C75 C74 118.7(4) . . ?
N6 C75 C74 130.1(4) . . ?
O1 C59 C58 114.5(4) . . ?
O1 C59 C60 126.7(4) . . ?
C60 C59 C58 118.8(4) . . ?
N1 C27 C26 130.0(6) . . ?
N1 C27 C124 129.4(8) . . ?
C14 C27 N1 108.3(4) . . ?
C14 C27 C26 121.7(6) . . ?
C14 C27 C124 122.2(8) . . ?
C69 C74 C75 111.2(4) . . ?
C73 C74 C75 127.7(4) . . ?
C73 C74 C69 121.1(4) . . ?
C74 C69 Ir2 115.7(3) . . ?
C70 C69 Ir2 127.1(3) . . ?
C70 C69 C74 117.0(4) . . ?
N6 C82 C83 130.0(4) . . ?
C95 C82 N6 106.0(3) . . ?
C95 C82 C83 124.1(4) . . ?
C114 C115 C116 121.3(5) . . ?
C110 C115 C116 121.0(4) . . ?
C110 C115 C114 117.6(4) . . ?
C122 C109 N8 105.9(3) . . ?
C122 C109 C110 123.5(4) . . ?
N8 C109 C110 130.6(4) . . ?
C16 C15 C14 124.6(4) . . ?
C16 C15 C20 119.7(4) . . ?
C20 C15 C14 115.6(4) . . ?
C88 C87 H87 118.9 . . ?
C86 C87 C88 122.2(4) . . ?
C86 C87 H87 118.9 . . ?
C59 C58 S1 117.5(4) . . ?
C59 C58 S005 124.7(4) . . ?
C57 C58 S1 111.4(10) . . ?
C57 C58 C59 130.8(10) . . ?
C143 C58 S005 107.2(16) . . ?
C143 C58 C59 127.9(16) . . ?
C76 C81 H81 120.6 . . ?
C76 C81 C80 118.8(4) . . ?
C80 C81 H81 120.6 . . ?
N2 C14 C15 130.4(4) . . ?
C27 C14 N2 106.6(4) . . ?
C27 C14 C15 122.9(4) . . ?
C83 C84 H84 119.6 . . ?
C85 C84 H84 119.6 . . ?
C85 C84 C83 120.7(4) . . ?
C96 C101 C102 111.1(4) . . ?
C100 C101 C96 122.1(4) . . ?
C100 C101 C102 126.8(4) . . ?
C88 C83 C82 116.3(4) . . ?
C84 C83 C88 118.6(4) . . ?
C84 C83 C82 125.1(4) . . ?
C89 C94 C95 117.1(4) . . ?
C93 C94 C95 123.2(4) . . ?
C93 C94 C89 119.8(4) . . ?
C94 C89 C88 121.0(4) . . ?
C90 C89 C88 121.2(4) . . ?
C90 C89 C94 117.8(4) . . ?
C9 C8 N2 118.6(4) . . ?
C9 C8 C13 121.8(4) . . ?
C13 C8 N2 119.4(4) . . ?
N1 C7 N2 110.4(3) . . ?
N1 C7 C6 118.1(4) . . ?
N2 C7 C6 131.0(4) . . ?
C74 C73 H73 120.1 . . ?
C72 C73 C74 119.7(4) . . ?
C72 C73 H73 120.1 . . ?
C94 C93 H93 119.6 . . ?
C92 C93 C94 120.8(4) . . ?
C92 C93 H93 119.6 . . ?
C96 C97 H97 119.3 . . ?
C98 C97 C96 121.5(4) . . ?
C98 C97 H97 119.3 . . ?
C121 C116 C115 121.4(4) . . ?
C117 C116 C115 122.2(4) . . ?
C117 C116 C121 116.3(4) . . ?
O3 C68 Ir2 61.6(2) . . ?
O3 C68 O4 119.4(4) . . ?
O3 C68 C134 122.0(8) . . ?
O3 C68 C66 122.0(6) . . ?
O4 C68 Ir2 57.7(2) . . ?
O4 C68 C134 118.6(8) . . ?
O4 C68 C66 118.5(6) . . ?
C134 C68 Ir2 175.6(8) . . ?
C66 C68 Ir2 175.4(7) . . ?
C6 C5 H5 120.4 . . ?
C4 C5 C6 119.3(4) . . ?
C4 C5 H5 120.4 . . ?
C29 C28 Ir1 127.6(3) . . ?
C29 C28 C33 116.6(4) . . ?
C33 C28 Ir1 115.8(3) . . ?
C93 C92 H92 120.1 . . ?
C93 C92 C91 119.8(4) . . ?
C91 C92 H92 120.1 . . ?
C25 C26 C27 122.7(7) . . ?
C25 C26 C21 120.0 . . ?
C21 C26 C27 116.7(7) . . ?
C26 C25 H25 120.0 . . ?
C24 C25 C26 120.0 . . ?
C24 C25 H25 120.0 . . ?
C25 C24 H24 120.0 . . ?
C25 C24 C23 120.0 . . ?
C23 C24 H24 120.0 . . ?
C24 C23 H23 120.0 . . ?
C24 C23 C22 120.0 . . ?
C22 C23 H23 120.0 . . ?
C23 C22 H22 120.0 . . ?
C21 C22 C23 120.0 . . ?
C21 C22 H22 120.0 . . ?
C26 C21 C20 118.0(6) . . ?
C22 C21 C26 120.0 . . ?
C22 C21 C20 120.6(6) . . ?
C31 C32 H32 119.9 . . ?
C31 C32 C33 120.3(4) . . ?
C33 C32 H32 119.9 . . ?
S1 C55 H55 118(3) . . ?
C56 C55 S1 118.1(5) . . ?
C56 C55 C143 102.2(9) . . ?
C56 C55 H55 124(3) . . ?
C143 C55 H55 134(3) . . ?
C76 C77 H77 120.5 . . ?
C78 C77 C76 119.0(5) . . ?
C78 C77 H77 120.5 . . ?
C84 C85 H85 119.8 . . ?
C84 C85 C86 120.5(4) . . ?
C86 C85 H85 119.8 . . ?
C115 C114 H114 119.1 . . ?
C113 C114 C115 121.9(5) . . ?
C113 C114 H114 119.1 . . ?
C11 C12 H12 119.9 . . ?
C11 C12 C13 120.2(5) . . ?
C13 C12 H12 119.9 . . ?
C116 C121 C122 116.1(4) . . ?
C120 C121 C122 123.3(4) . . ?
C120 C121 C116 120.5(4) . . ?
C6 C1 Ir1 115.3(3) . . ?
C2 C1 Ir1 127.1(3) . . ?
C2 C1 C6 117.1(4) . . ?
C101 C100 H100 120.2 . . ?
C99 C100 C101 119.6(4) . . ?
C99 C100 H100 120.2 . . ?
C78 C79 H79 120.1 . . ?
C80 C79 H79 120.1 . . ?
C80 C79 C78 119.7(5) . . ?
C8 C9 H9 120.4 . . ?
C8 C9 C10 119.1(4) . . ?
C10 C9 H9 120.4 . . ?
C87 C86 C85 119.9(4) . . ?
C87 C86 H86 120.0 . . ?
C85 C86 H86 120.0 . . ?
C141 C139 N8 125.3(17) . . ?
C141 C139 C140 120.0 . . ?
C140 C139 N8 114.7(17) . . ?
C139 C141 H141 120.0 . . ?
C139 C141 C145 120.0 . . ?
C145 C141 H141 120.0 . . ?
C141 C145 H145 120.0 . . ?
C144 C145 C141 120.0 . . ?
C144 C145 H145 120.0 . . ?
C145 C144 H144 120.0 . . ?
C145 C144 C142 120.0 . . ?
C142 C144 H144 120.0 . . ?
C144 C142 H142 120.0 . . ?
C144 C142 C140 120.0 . . ?
C140 C142 H142 120.0 . . ?
C139 C140 H140 120.0 . . ?
C142 C140 C139 120.0 . . ?
C142 C140 H140 120.0 . . ?
C77 C78 C79 120.3(5) . . ?
C77 C78 H78 119.9 . . ?
C79 C78 H78 119.9 . . ?
C15 C16 H16 119.5 . . ?
C17 C16 C15 121.1(5) . . ?
C17 C16 H16 119.5 . . ?
N7 C102 N8 110.2(4) . . ?
N7 C102 C101 118.0(4) . . ?
N8 C102 C101 131.7(4) . . ?
C81 C80 H80 119.6 . . ?
C79 C80 C81 120.8(5) . . ?
C79 C80 H80 119.6 . . ?
C15 C20 C21 121.8(5) . . ?
C15 C20 C19 117.5(4) . . ?
C15 C20 C125 120.9(7) . . ?
C19 C20 C21 120.7(5) . . ?
C19 C20 C125 120.6(7) . . ?
C5 C4 H4 120.1 . . ?
C5 C4 C3 119.8(4) . . ?
C3 C4 H4 120.1 . . ?
C114 C113 H113 119.7 . . ?
C114 C113 C112 120.5(5) . . ?
C112 C113 H113 119.7 . . ?
C19 C18 H18 119.3 . . ?
C19 C18 C17 121.4(5) . . ?
C17 C18 H18 119.3 . . ?
C97 C98 H98 119.6 . . ?
C97 C98 C99 120.7(4) . . ?
C99 C98 H98 119.6 . . ?
C36 C35 N4 118.7(5) . . ?
C36 C35 C40 121.9(5) . . ?
C40 C35 N4 119.4(5) . . ?
C31 C30 H30 119.6 . . ?
C29 C30 H30 119.6 . . ?
C29 C30 C31 120.7(4) . . ?
C136 C134 C68 118.8(11) . . ?
C136 C134 C133 120.0 . . ?
C133 C134 C68 121.1(11) . . ?
C134 C136 H136 120.0 . . ?
C138 C136 C134 120.0 . . ?
C138 C136 H136 120.0 . . ?
C136 C138 H138 120.0 . . ?
C136 C138 C137 120.0 . . ?
C137 C138 H138 120.0 . . ?
C138 C137 H137 120.0 . . ?
C135 C137 C138 120.0 . . ?
C135 C137 H137 120.0 . . ?
C137 C135 C61 120.0(12) . . ?
C133 C135 C137 120.0 . . ?
C133 C135 C61 120.0(12) . . ?
C134 C133 H133 120.0 . . ?
C135 C133 C134 120.0 . . ?
C135 C133 H133 120.0 . . ?
C32 C31 C30 119.5(4) . . ?
C32 C31 H31 120.3 . . ?
C30 C31 H31 120.3 . . ?
C112 C111 H111 119.6 . . ?
C112 C111 C110 120.7(5) . . ?
C110 C111 H111 119.6 . . ?
N3 C54 C53 129.1(5) . . ?
C41 C54 N3 110.2(4) . . ?
C41 C54 C53 120.7(4) . . ?
C4 C3 H3 119.4 . . ?
C2 C3 C4 121.2(4) . . ?
C2 C3 H3 119.4 . . ?
C28 C29 H29 119.1 . . ?
C30 C29 C28 121.8(4) . . ?
C30 C29 H29 119.1 . . ?
C52 C51 H51 119.7 . . ?
C52 C51 C50 120.6(6) . . ?
C50 C51 H51 119.7 . . ?
C92 C91 H91 119.7 . . ?
C90 C91 C92 120.6(4) . . ?
C90 C91 H91 119.7 . . ?
C59 C60 H60 116.7 . . ?
C59 C60 C61 126.7(5) . . ?
C61 C60 H60 116.7 . . ?
C69 C70 H70 119.7 . . ?
C71 C70 C69 120.6(4) . . ?
C71 C70 H70 119.7 . . ?
C113 C112 H112 120.1 . . ?
C111 C112 C113 119.8(5) . . ?
C111 C112 H112 120.1 . . ?
C11 C10 C9 119.8(5) . . ?
C11 C10 H10 120.1 . . ?
C9 C10 H10 120.1 . . ?
C73 C72 H72 119.9 . . ?
C71 C72 C73 120.2(5) . . ?
C71 C72 H72 119.9 . . ?
N3 C34 N4 110.9(4) . . ?
N3 C34 C33 119.1(4) . . ?
N4 C34 C33 130.1(4) . . ?
C8 C13 C12 118.1(4) . . ?
C8 C13 H13 121.0 . . ?
C12 C13 H13 121.0 . . ?
C115 C110 C109 116.2(4) . . ?
C111 C110 C115 119.4(4) . . ?
C111 C110 C109 124.4(4) . . ?
C89 C90 H90 119.4 . . ?
C91 C90 C89 121.3(4) . . ?
C91 C90 H90 119.4 . . ?
C70 C71 H71 119.3 . . ?
C72 C71 C70 121.5(4) . . ?
C72 C71 H71 119.3 . . ?
O2 C61 C135 112.4(9) . . ?
O2 C61 C60 127.2(4) . . ?
O2 C61 C62 117.1(7) . . ?
C60 C61 C135 120.3(9) . . ?
C60 C61 C62 115.6(7) . . ?
C28 C33 C34 111.3(4) . . ?
C32 C33 C28 121.1(4) . . ?
C32 C33 C34 127.6(4) . . ?
C20 C19 H19 119.5 . . ?
C18 C19 C20 121.0(5) . . ?
C18 C19 H19 119.5 . . ?
C51 C52 H52 120.0 . . ?
C51 C52 C53 120.0(5) . . ?
C53 C52 H52 120.0 . . ?
C1 C2 H2 119.4 . . ?
C3 C2 C1 121.2(5) . . ?
C3 C2 H2 119.4 . . ?
N02Z C02T C03H 178.8(7) . . ?
C35 C36 H36 120.7 . . ?
C35 C36 C37 118.7(5) . . ?
C37 C36 H36 120.7 . . ?
C121 C120 H120 119.6 . . ?
C119 C120 C121 120.7(4) . . ?
C119 C120 H120 119.6 . . ?
C116 C117 H117 119.1 . . ?
C118 C117 C116 121.8(5) . . ?
C118 C117 H117 119.1 . . ?
C16 C17 C18 119.2(5) . . ?
C16 C17 H17 120.4 . . ?
C18 C17 H17 120.4 . . ?
C52 C53 C54 123.0(4) . . ?
C52 C53 C48 120.5(5) . . ?
C48 C53 C54 116.4(5) . . ?
N4 C41 C127 128.6(10) . . ?
N4 C41 C42 129.9(9) . . ?
C54 C41 N4 105.8(4) . . ?
C54 C41 C127 125.1(9) . . ?
C54 C41 C42 123.8(9) . . ?
C51 C50 H50 120.0 . . ?
C49 C50 C51 120.0(6) . . ?
C49 C50 H50 120.0 . . ?
C53 C48 C126 120.0(10) . . ?
C53 C48 C47 121.3(11) . . ?
C49 C48 C53 117.1(6) . . ?
C49 C48 C126 122.2(10) . . ?
C49 C48 C47 121.5(11) . . ?
C117 C118 H118 119.8 . . ?
C117 C118 C119 120.3(5) . . ?
C119 C118 H118 119.8 . . ?
C50 C49 C48 121.6(6) . . ?
C50 C49 H49 119.2 . . ?
C48 C49 H49 119.2 . . ?
C120 C119 C118 120.2(5) . . ?
C120 C119 H119 119.9 . . ?
C118 C119 H119 119.9 . . ?
C36 C37 H37 120.0 . . ?
C38 C37 C36 120.0(5) . . ?
C38 C37 H37 120.0 . . ?
C100 C99 C98 119.6(4) . . ?
C100 C99 H99 120.2 . . ?
C98 C99 H99 120.2 . . ?
C35 C40 H40 121.0 . . ?
C35 C40 C39 118.1(5) . . ?
C39 C40 H40 121.0 . . ?
C37 C38 H38 119.6 . . ?
C39 C38 C37 120.8(5) . . ?
C39 C38 H38 119.6 . . ?
C02T C03H H03A 109.5 . . ?
C02T C03H H03B 109.5 . . ?
C02T C03H H03C 109.5 . . ?
H03A C03H H03B 109.5 . . ?
H03A C03H H03C 109.5 . . ?
H03B C03H H03C 109.5 . . ?
C127 C126 C48 118.4(13) . . ?
C127 C126 C128 120.0 . . ?
C128 C126 C48 121.4(13) . . ?
C126 C127 C41 116.9(13) . . ?
C130 C127 C41 122.4(12) . . ?
C130 C127 C126 120.0 . . ?
C127 C130 H130 120.0 . . ?
C127 C130 C131 120.0 . . ?
C131 C130 H130 120.0 . . ?
C130 C131 H131 120.0 . . ?
C129 C131 C130 120.0 . . ?
C129 C131 H131 120.0 . . ?
C131 C129 H129 120.0 . . ?
C128 C129 C131 120.0 . . ?
C128 C129 H129 120.0 . . ?
C126 C128 H128 120.0 . . ?
C129 C128 C126 120.0 . . ?
C129 C128 H128 120.0 . . ?
C125 C146 H146 120.0 . . ?
C125 C146 C132 120.0 . . ?
C132 C146 H146 120.0 . . ?
C146 C125 C20 119.2(8) . . ?
C124 C125 C20 120.1(9) . . ?
C124 C125 C146 120.0 . . ?
C125 C124 C27 117.5(10) . . ?
C123 C124 C27 122.1(11) . . ?
C123 C124 C125 120.0 . . ?
C124 C123 H123 120.0 . . ?
C124 C123 C0 120.0 . . ?
C0 C123 H123 120.0 . . ?
C123 C0 H0 120.0 . . ?
C132 C0 C123 120.0 . . ?
C132 C0 H0 120.0 . . ?
C146 C132 H132 120.0 . . ?
C0 C132 C146 120.0 . . ?
C0 C132 H132 120.0 . . ?
C40 C39 H39 119.7 . . ?
C38 C39 C40 120.6(6) . . ?
C38 C39 H39 119.7 . . ?
S005 C56 H56 115(4) . . ?
C55 C56 S005 121.3(6) . . ?
C55 C56 C57 105.4(8) . . ?
C55 C56 H56 123(4) . . ?
C57 C56 H56 132(4) . . ?
C58 C57 C56 113.1(14) . . ?
C58 C57 H57 128(5) . . ?
C56 C57 H57 119(5) . . ?
C58 C143 C55 117(2) . . ?
C58 C143 H143 124(7) . . ?
C55 C143 H143 117(7) . . ?
C42 C47 C48 121.6(15) . . ?
C42 C47 C46 120.0 . . ?
C46 C47 C48 117.8(14) . . ?
C47 C42 C41 114.0(12) . . ?
C47 C42 C43 120.0 . . ?
C43 C42 C41 125.9(12) . . ?
C42 C43 H43 120.0 . . ?
C44 C43 C42 120.0 . . ?
C44 C43 H43 120.0 . . ?
C43 C44 H44 120.0 . . ?
C43 C44 C45 120.0 . . ?
C45 C44 H44 120.0 . . ?
C44 C45 H45 120.0 . . ?
C46 C45 C44 120.0 . . ?
C46 C45 H45 120.0 . . ?
C47 C46 H46 120.0 . . ?
C45 C46 C47 120.0 . . ?
C45 C46 H46 120.0 . . ?
C66 C67 H67 120.4 . . ?
C62 C67 H67 120.4 . . ?
C62 C67 C66 119.1(8) . . ?
C67 C66 C68 120.0(10) . . ?
C65 C66 C68 119.4(10) . . ?
C65 C66 C67 120.5(7) . . ?
C67 C62 C61 118.3(11) . . ?
C67 C62 C63 118.7(8) . . ?
C63 C62 C61 123.0(10) . . ?
C66 C65 H65 120.3 . . ?
C64 C65 C66 119.4(8) . . ?
C64 C65 H65 120.3 . . ?
C62 C63 H63 119.5 . . ?
C64 C63 C62 121.0(8) . . ?
C64 C63 H63 119.5 . . ?
C65 C64 C63 121.1(9) . . ?
C65 C64 H64 119.4 . . ?
C63 C64 H64 119.4 . . ?
C104 C103 N8 122.0(11) . . ?
C108 C103 N8 115.6(11) . . ?
C108 C103 C104 122.4(7) . . ?
C103 C104 H104 120.8 . . ?
C105 C104 C103 118.3(9) . . ?
C105 C104 H104 120.8 . . ?
C103 C108 H108 120.7 . . ?
C103 C108 C107 118.7(9) . . ?
C107 C108 H108 120.7 . . ?
C104 C105 H105 119.2 . . ?
C106 C105 C104 121.6(9) . . ?
C106 C105 H105 119.2 . . ?
C105 C106 H106 119.5 . . ?
C105 C106 C107 121.0(9) . . ?
C107 C106 H106 119.5 . . ?
C108 C107 C106 118.1(9) . . ?
C108 C107 H107 121.0 . . ?
C106 C107 H107 121.0 . . ?

loop_
_geom_bond_atom_site_label_1
_geom_bond_atom_site_label_2
_geom_bond_distance
_geom_bond_site_symmetry_2
_geom_bond_publ_flag
Ir2 O3 2.287(3) . ?
Ir2 O4 2.200(3) . ?
Ir2 N5 2.068(3) . ?
Ir2 N7 2.064(3) . ?
Ir2 C96 1.986(4) . ?
Ir2 C69 1.972(4) . ?
Ir2 C68 2.599(4) . ?
Ir1 O1 2.142(3) . ?
Ir1 O2 2.158(3) . ?
Ir1 N1 2.065(3) . ?
Ir1 N3 2.091(4) . ?
Ir1 C28 1.986(4) . ?
Ir1 C1 1.985(4) . ?
S1 C58 1.717(6) . ?
S1 C55 1.659(8) . ?
O1 C59 1.273(5) . ?
S005 C58 1.729(8) . ?
S005 C56 1.586(10) . ?
O2 C61 1.262(5) . ?
O3 C68 1.261(5) . ?
O4 C68 1.277(5) . ?
N5 C95 1.393(5) . ?
N5 C75 1.324(5) . ?
N7 C122 1.382(5) . ?
N7 C102 1.343(5) . ?
N1 C27 1.400(5) . ?
N1 C7 1.334(5) . ?
N2 C14 1.400(5) . ?
N2 C8 1.439(5) . ?
N2 C7 1.363(5) . ?
N6 C76 1.440(5) . ?
N6 C75 1.364(5) . ?
N6 C82 1.397(5) . ?
N3 C54 1.390(5) . ?
N3 C34 1.340(6) . ?
C95 C82 1.377(5) . ?
C95 C94 1.441(6) . ?
C76 C81 1.379(6) . ?
C76 C77 1.379(6) . ?
C96 C101 1.417(6) . ?
C96 C97 1.406(6) . ?
C122 C109 1.381(6) . ?
C122 C121 1.447(6) . ?
C11 H11 0.9500 . ?
C11 C12 1.371(7) . ?
C11 C10 1.378(7) . ?
C6 C7 1.447(6) . ?
C6 C5 1.404(6) . ?
C6 C1 1.418(6) . ?
C88 C87 1.389(6) . ?
C88 C83 1.419(6) . ?
C88 C89 1.472(6) . ?
N4 C35 1.454(6) . ?
N4 C34 1.360(5) . ?
N4 C41 1.396(6) . ?
N8 C109 1.392(5) . ?
N8 C139 1.417(11) . ?
N8 C102 1.363(5) . ?
N8 C103 1.449(8) . ?
C75 C74 1.452(6) . ?
C59 C58 1.472(6) . ?
C59 C60 1.385(6) . ?
C27 C14 1.375(6) . ?
C27 C26 1.470(7) . ?
C27 C124 1.435(10) . ?
C74 C69 1.421(6) . ?
C74 C73 1.389(6) . ?
C69 C70 1.403(6) . ?
C82 C83 1.425(6) . ?
C115 C116 1.453(7) . ?
C115 C114 1.416(6) . ?
C115 C110 1.413(6) . ?
C109 C110 1.437(6) . ?
C15 C14 1.444(6) . ?
C15 C16 1.412(6) . ?
C15 C20 1.416(6) . ?
C87 H87 0.9500 . ?
C87 C86 1.368(6) . ?
C58 C57 1.332(17) . ?
C58 C143 1.33(2) . ?
C81 H81 0.9500 . ?
C81 C80 1.385(6) . ?
C84 H84 0.9500 . ?
C84 C83 1.419(6) . ?
C84 C85 1.363(6) . ?
C101 C100 1.400(6) . ?
C101 C102 1.451(6) . ?
C94 C89 1.414(6) . ?
C94 C93 1.401(6) . ?
C89 C90 1.405(6) . ?
C8 C9 1.374(6) . ?
C8 C13 1.388(6) . ?
C73 H73 0.9500 . ?
C73 C72 1.376(6) . ?
C93 H93 0.9500 . ?
C93 C92 1.371(6) . ?
C97 H97 0.9500 . ?
C97 C98 1.387(6) . ?
C116 C121 1.428(6) . ?
C116 C117 1.406(7) . ?
C68 C134 1.471(14) . ?
C68 C66 1.487(12) . ?
C5 H5 0.9500 . ?
C5 C4 1.381(6) . ?
C28 C29 1.399(6) . ?
C28 C33 1.422(6) . ?
C92 H92 0.9500 . ?
C92 C91 1.387(6) . ?
C26 C25 1.3900 . ?
C26 C21 1.3900 . ?
C25 H25 0.9500 . ?
C25 C24 1.3900 . ?
C24 H24 0.9500 . ?
C24 C23 1.3900 . ?
C23 H23 0.9500 . ?
C23 C22 1.3900 . ?
C22 H22 0.9500 . ?
C22 C21 1.3900 . ?
C21 C20 1.513(9) . ?
C32 H32 0.9500 . ?
C32 C31 1.364(6) . ?
C32 C33 1.406(6) . ?
C55 C56 1.335(8) . ?
C55 C143 1.48(4) . ?
C55 H55 1.01(6) . ?
C77 H77 0.9500 . ?
C77 C78 1.378(6) . ?
C85 H85 0.9500 . ?
C85 C86 1.378(7) . ?
C114 H114 0.9500 . ?
C114 C113 1.359(7) . ?
C12 H12 0.9500 . ?
C12 C13 1.401(6) . ?
C121 C120 1.392(6) . ?
C1 C2 1.397(6) . ?
C100 H100 0.9500 . ?
C100 C99 1.383(6) . ?
C79 H79 0.9500 . ?
C79 C78 1.392(7) . ?
C79 C80 1.367(7) . ?
C9 H9 0.9500 . ?
C9 C10 1.390(6) . ?
C86 H86 0.9500 . ?
C139 C141 1.3900 . ?
C139 C140 1.3900 . ?
C141 H141 0.9500 . ?
C141 C145 1.3900 . ?
C145 H145 0.9500 . ?
C145 C144 1.3900 . ?
C144 H144 0.9500 . ?
C144 C142 1.3900 . ?
C142 H142 0.9500 . ?
C142 C140 1.3900 . ?
C140 H140 0.9500 . ?
C78 H78 0.9500 . ?
C16 H16 0.9500 . ?
C16 C17 1.368(6) . ?
C80 H80 0.9500 . ?
C20 C19 1.417(6) . ?
C20 C125 1.499(13) . ?
C4 H4 0.9500 . ?
C4 C3 1.387(7) . ?
C113 H113 0.9500 . ?
C113 C112 1.386(7) . ?
C18 H18 0.9500 . ?
C18 C19 1.363(7) . ?
C18 C17 1.394(7) . ?
C98 H98 0.9500 . ?
C98 C99 1.399(6) . ?
C35 C36 1.371(7) . ?
C35 C40 1.386(8) . ?
C30 H30 0.9500 . ?
C30 C31 1.400(6) . ?
C30 C29 1.375(6) . ?
C134 C136 1.3900 . ?
C134 C133 1.3900 . ?
C136 H136 0.9500 . ?
C136 C138 1.3900 . ?
C138 H138 0.9500 . ?
C138 C137 1.3900 . ?
C137 H137 0.9500 . ?
C137 C135 1.3900 . ?
C135 C133 1.3900 . ?
C135 C61 1.506(11) . ?
C133 H133 0.9500 . ?
C31 H31 0.9500 . ?
C111 H111 0.9500 . ?
C111 C112 1.382(6) . ?
C111 C110 1.410(6) . ?
C54 C53 1.448(7) . ?
C54 C41 1.360(7) . ?
C3 H3 0.9500 . ?
C3 C2 1.377(7) . ?
C29 H29 0.9500 . ?
C51 H51 0.9500 . ?
C51 C52 1.370(7) . ?
C51 C50 1.389(8) . ?
C91 H91 0.9500 . ?
C91 C90 1.371(6) . ?
C60 H60 0.9500 . ?
C60 C61 1.410(6) . ?
C70 H70 0.9500 . ?
C70 C71 1.379(6) . ?
C112 H112 0.9500 . ?
C10 H10 0.9500 . ?
C72 H72 0.9500 . ?
C72 C71 1.363(7) . ?
C34 C33 1.447(6) . ?
C13 H13 0.9500 . ?
C90 H90 0.9500 . ?
C71 H71 0.9500 . ?
C61 C62 1.506(10) . ?
C19 H19 0.9500 . ?
C52 H52 0.9500 . ?
C52 C53 1.405(7) . ?
C2 H2 0.9500 . ?
C02T N02Z 1.130(7) . ?
C02T C03H 1.459(8) . ?
C36 H36 0.9500 . ?
C36 C37 1.390(7) . ?
C120 H120 0.9500 . ?
C120 C119 1.356(6) . ?
C117 H117 0.9500 . ?
C117 C118 1.370(7) . ?
C17 H17 0.9500 . ?
C53 C48 1.418(7) . ?
C41 C127 1.409(15) . ?
C41 C42 1.497(14) . ?
C50 H50 0.9500 . ?
C50 C49 1.377(9) . ?
C48 C49 1.409(8) . ?
C48 C126 1.540(11) . ?
C48 C47 1.462(11) . ?
C118 H118 0.9500 . ?
C118 C119 1.385(7) . ?
C49 H49 0.9500 . ?
C119 H119 0.9500 . ?
C37 H37 0.9500 . ?
C37 C38 1.369(7) . ?
C99 H99 0.9500 . ?
C40 H40 0.9500 . ?
C40 C39 1.387(8) . ?
C38 H38 0.9500 . ?
C38 C39 1.365(8) . ?
C03H H03A 0.9800 . ?
C03H H03B 0.9800 . ?
C03H H03C 0.9800 . ?
C126 C127 1.3900 . ?
C126 C128 1.3900 . ?
C127 C130 1.3900 . ?
C130 H130 0.9500 . ?
C130 C131 1.3900 . ?
C131 H131 0.9500 . ?
C131 C129 1.3900 . ?
C129 H129 0.9500 . ?
C129 C128 1.3900 . ?
C128 H128 0.9500 . ?
C146 H146 0.9500 . ?
C146 C125 1.3900 . ?
C146 C132 1.3900 . ?
C125 C124 1.3900 . ?
C124 C123 1.3900 . ?
C123 H123 0.9500 . ?
C123 C0 1.3900 . ?
C0 H0 0.9500 . ?
C0 C132 1.3900 . ?
C132 H132 0.9500 . ?
C39 H39 0.9500 . ?
C56 C57 1.52(2) . ?
C56 H56 0.86(6) . ?
C57 H57 0.99(7) . ?
C143 H143 1.13(12) . ?
C47 C42 1.3900 . ?
C47 C46 1.3900 . ?
C42 C43 1.3900 . ?
C43 H43 0.9500 . ?
C43 C44 1.3900 . ?
C44 H44 0.9500 . ?
C44 C45 1.3900 . ?
C45 H45 0.9500 . ?
C45 C46 1.3900 . ?
C46 H46 0.9500 . ?
C67 H67 0.9500 . ?
C67 C66 1.407(10) . ?
C67 C62 1.401(10) . ?
C66 C65 1.401(12) . ?
C62 C63 1.407(12) . ?
C65 H65 0.9500 . ?
C65 C64 1.367(12) . ?
C63 H63 0.9500 . ?
C63 C64 1.368(12) . ?
C64 H64 0.9500 . ?
C103 C104 1.396(10) . ?
C103 C108 1.374(11) . ?
C104 H104 0.9500 . ?
C104 C105 1.373(12) . ?
C108 H108 0.9500 . ?
C108 C107 1.411(12) . ?
C105 H105 0.9500 . ?
C105 C106 1.346(13) . ?
C106 H106 0.9500 . ?
C106 C107 1.425(12) . ?
C107 H107 0.9500 . ?

loop_
_geom_torsion_atom_site_label_1
_geom_torsion_atom_site_label_2
_geom_torsion_atom_site_label_3
_geom_torsion_atom_site_label_4
_geom_torsion
_geom_torsion_site_symmetry_1
_geom_torsion_site_symmetry_2
_geom_torsion_site_symmetry_3
_geom_torsion_site_symmetry_4
_geom_torsion_publ_flag
Ir2 O3 C68 O4 -0.5(4) . . . . ?
Ir2 O3 C68 C134 177.1(12) . . . . ?
Ir2 O3 C68 C66 -176.8(9) . . . . ?
Ir2 O4 C68 O3 0.5(4) . . . . ?
Ir2 O4 C68 C134 -177.1(12) . . . . ?
Ir2 O4 C68 C66 176.9(9) . . . . ?
Ir2 N5 C95 C82 174.9(3) . . . . ?
Ir2 N5 C95 C94 -7.1(7) . . . . ?
Ir2 N5 C75 N6 -176.4(3) . . . . ?
Ir2 N5 C75 C74 10.6(5) . . . . ?
Ir2 N7 C122 C109 163.3(3) . . . . ?
Ir2 N7 C122 C121 -20.2(7) . . . . ?
Ir2 N7 C102 N8 -169.0(3) . . . . ?
Ir2 N7 C102 C101 12.8(5) . . . . ?
Ir2 C96 C101 C100 176.0(3) . . . . ?
Ir2 C96 C101 C102 -5.4(5) . . . . ?
Ir2 C96 C97 C98 -176.9(3) . . . . ?
Ir2 C69 C70 C71 -174.5(4) . . . . ?
Ir1 O1 C59 C58 -178.0(3) . . . . ?
Ir1 O1 C59 C60 2.7(6) . . . . ?
Ir1 O2 C61 C135 -171.8(9) . . . . ?
Ir1 O2 C61 C60 4.2(7) . . . . ?
Ir1 O2 C61 C62 -179.3(7) . . . . ?
Ir1 N1 C27 C14 -174.9(3) . . . . ?
Ir1 N1 C27 C26 7.1(10) . . . . ?
Ir1 N1 C27 C124 9.0(14) . . . . ?
Ir1 N1 C7 N2 175.8(3) . . . . ?
Ir1 N1 C7 C6 -11.1(5) . . . . ?
Ir1 N3 C54 C53 33.1(8) . . . . ?
Ir1 N3 C54 C41 -147.9(4) . . . . ?
Ir1 N3 C34 N4 159.0(3) . . . . ?
Ir1 N3 C34 C33 -19.6(5) . . . . ?
Ir1 C28 C29 C30 179.7(3) . . . . ?
Ir1 C28 C33 C32 -179.6(3) . . . . ?
Ir1 C28 C33 C34 2.2(5) . . . . ?
Ir1 C1 C2 C3 170.7(4) . . . . ?
S1 C58 C57 C56 -9.8(16) . . . . ?
S1 C55 C56 C57 -7.9(11) . . . . ?
O1 C59 C58 S1 3.6(6) . . . . ?
O1 C59 C58 S005 -169.4(4) . . . . ?
O1 C59 C58 C57 177.5(12) . . . . ?
O1 C59 C58 C143 4(3) . . . . ?
O1 C59 C60 C61 0.7(8) . . . . ?
S005 C58 C143 C55 -5(4) . . . . ?
O2 C61 C62 C67 -15.7(11) . . . . ?
O2 C61 C62 C63 162.3(10) . . . . ?
O3 C68 C134 C136 -178.4(8) . . . . ?
O3 C68 C134 C133 -1.4(14) . . . . ?
O3 C68 C66 C67 -16.2(13) . . . . ?
O3 C68 C66 C65 163.6(9) . . . . ?
O4 C68 C134 C136 -0.8(19) . . . . ?
O4 C68 C134 C133 176.2(7) . . . . ?
O4 C68 C66 C67 167.4(7) . . . . ?
O4 C68 C66 C65 -12.7(17) . . . . ?
N5 C95 C82 N6 0.7(5) . . . . ?
N5 C95 C82 C83 179.5(4) . . . . ?
N5 C95 C94 C89 179.8(4) . . . . ?
N5 C95 C94 C93 -0.7(7) . . . . ?
N5 C75 C74 C69 -1.0(6) . . . . ?
N5 C75 C74 C73 175.7(4) . . . . ?
N7 C122 C109 N8 3.0(4) . . . . ?
N7 C122 C109 C110 -175.4(4) . . . . ?
N7 C122 C121 C116 173.9(4) . . . . ?
N7 C122 C121 C120 -10.1(7) . . . . ?
N1 C27 C14 N2 -2.2(5) . . . . ?
N1 C27 C14 C15 -179.8(4) . . . . ?
N1 C27 C26 C25 4.8(12) . . . . ?
N1 C27 C26 C21 -167.0(4) . . . . ?
N1 C27 C124 C125 -177.6(5) . . . . ?
N1 C27 C124 C123 9.4(17) . . . . ?
N2 C8 C9 C10 -175.0(4) . . . . ?
N2 C8 C13 C12 176.2(4) . . . . ?
N6 C76 C81 C80 178.9(4) . . . . ?
N6 C76 C77 C78 -178.6(4) . . . . ?
N6 C75 C74 C69 -172.4(4) . . . . ?
N6 C75 C74 C73 4.2(8) . . . . ?
N6 C82 C83 C88 178.3(4) . . . . ?
N6 C82 C83 C84 0.8(7) . . . . ?
N3 C54 C53 C52 12.9(8) . . . . ?
N3 C54 C53 C48 -170.7(5) . . . . ?
N3 C54 C41 N4 -3.6(6) . . . . ?
N3 C54 C41 C127 -176.9(13) . . . . ?
N3 C54 C41 C42 168.7(12) . . . . ?
N3 C34 C33 C28 12.2(6) . . . . ?
N3 C34 C33 C32 -165.8(5) . . . . ?
C95 N5 C75 N6 0.7(5) . . . . ?
C95 N5 C75 C74 -172.3(4) . . . . ?
C95 C82 C83 C88 -0.2(6) . . . . ?
C95 C82 C83 C84 -177.7(4) . . . . ?
C95 C94 C89 C88 2.6(6) . . . . ?
C95 C94 C89 C90 -179.5(4) . . . . ?
C95 C94 C93 C92 178.6(4) . . . . ?
C76 N6 C75 N5 179.4(4) . . . . ?
C76 N6 C75 C74 -8.6(7) . . . . ?
C76 N6 C82 C95 -180.0(4) . . . . ?
C76 N6 C82 C83 1.3(7) . . . . ?
C76 C81 C80 C79 -0.3(7) . . . . ?
C76 C77 C78 C79 -0.4(7) . . . . ?
C96 C101 C100 C99 1.6(7) . . . . ?
C96 C101 C102 N7 -5.3(5) . . . . ?
C96 C101 C102 N8 177.0(4) . . . . ?
C96 C97 C98 C99 0.6(7) . . . . ?
C122 N7 C102 N8 1.2(5) . . . . ?
C122 N7 C102 C101 -177.0(4) . . . . ?
C122 C109 C110 C115 0.6(6) . . . . ?
C122 C109 C110 C111 179.9(4) . . . . ?
C122 C121 C120 C119 -179.3(4) . . . . ?
C11 C12 C13 C8 -0.3(8) . . . . ?
C6 C5 C4 C3 -1.5(7) . . . . ?
C6 C1 C2 C3 -1.5(7) . . . . ?
C88 C87 C86 C85 -0.5(8) . . . . ?
C88 C89 C90 C91 178.6(5) . . . . ?
N4 C35 C36 C37 -178.4(4) . . . . ?
N4 C35 C40 C39 178.8(5) . . . . ?
N4 C34 C33 C28 -166.0(5) . . . . ?
N4 C34 C33 C32 16.0(8) . . . . ?
N4 C41 C127 C126 173.0(7) . . . . ?
N4 C41 C127 C130 3(2) . . . . ?
N4 C41 C42 C47 170.8(7) . . . . ?
N4 C41 C42 C43 -5(2) . . . . ?
N8 C109 C110 C115 -177.4(4) . . . . ?
N8 C109 C110 C111 2.0(7) . . . . ?
N8 C139 C141 C145 -179(3) . . . . ?
N8 C139 C140 C142 179(2) . . . . ?
N8 C103 C104 C105 -179.0(15) . . . . ?
N8 C103 C108 C107 179.7(13) . . . . ?
C75 N5 C95 C82 -0.9(5) . . . . ?
C75 N5 C95 C94 177.1(4) . . . . ?
C75 N6 C76 C81 -88.3(5) . . . . ?
C75 N6 C76 C77 91.3(5) . . . . ?
C75 N6 C82 C95 -0.3(5) . . . . ?
C75 N6 C82 C83 -179.0(4) . . . . ?
C75 C74 C69 Ir2 -9.8(5) . . . . ?
C75 C74 C69 C70 175.2(4) . . . . ?
C75 C74 C73 C72 -174.1(5) . . . . ?
C59 C58 C57 C56 176.0(6) . . . . ?
C59 C58 C143 C55 180.0(16) . . . . ?
C59 C60 C61 O2 -4.6(8) . . . . ?
C59 C60 C61 C135 171.1(10) . . . . ?
C59 C60 C61 C62 178.8(8) . . . . ?
C27 N1 C7 N2 -2.8(5) . . . . ?
C27 N1 C7 C6 170.2(4) . . . . ?
C27 C26 C25 C24 -171.5(11) . . . . ?
C27 C26 C21 C22 172.0(10) . . . . ?
C27 C26 C21 C20 -21.5(6) . . . . ?
C27 C124 C123 C0 172.9(17) . . . . ?
C74 C69 C70 C71 -0.3(7) . . . . ?
C74 C73 C72 C71 -0.9(8) . . . . ?
C69 C74 C73 C72 2.3(7) . . . . ?
C69 C70 C71 C72 1.6(8) . . . . ?
C82 N6 C76 C81 91.3(5) . . . . ?
C82 N6 C76 C77 -89.0(5) . . . . ?
C82 N6 C75 N5 -0.3(5) . . . . ?
C82 N6 C75 C74 171.7(4) . . . . ?
C82 C95 C94 C89 -2.5(6) . . . . ?
C82 C95 C94 C93 177.1(4) . . . . ?
C115 C116 C121 C122 4.4(6) . . . . ?
C115 C116 C121 C120 -171.7(4) . . . . ?
C115 C116 C117 C118 174.1(5) . . . . ?
C115 C114 C113 C112 0.3(8) . . . . ?
C109 C122 C121 C116 -10.0(6) . . . . ?
C109 C122 C121 C120 166.0(4) . . . . ?
C109 N8 C139 C141 87(2) . . . . ?
C109 N8 C139 C140 -92.1(14) . . . . ?
C109 N8 C102 N7 0.7(5) . . . . ?
C109 N8 C102 C101 178.6(4) . . . . ?
C109 N8 C103 C104 -95.8(11) . . . . ?
C109 N8 C103 C108 83.4(12) . . . . ?
C15 C16 C17 C18 -1.8(8) . . . . ?
C15 C20 C19 C18 -1.9(8) . . . . ?
C15 C20 C125 C146 165.3(7) . . . . ?
C15 C20 C125 C124 -5.5(9) . . . . ?
C87 C88 C83 C82 -178.3(4) . . . . ?
C87 C88 C83 C84 -0.6(6) . . . . ?
C87 C88 C89 C94 177.0(4) . . . . ?
C87 C88 C89 C90 -0.9(7) . . . . ?
C58 S1 C55 C56 2.7(6) . . . . ?
C58 S005 C56 C55 -6.4(7) . . . . ?
C58 C59 C60 C61 -178.5(4) . . . . ?
C81 C76 C77 C78 1.1(7) . . . . ?
C14 N2 C8 C9 -90.5(5) . . . . ?
C14 N2 C8 C13 93.2(5) . . . . ?
C14 N2 C7 N1 1.5(5) . . . . ?
C14 N2 C7 C6 -170.4(4) . . . . ?
C14 C27 C26 C25 -173.0(4) . . . . ?
C14 C27 C26 C21 15.3(10) . . . . ?
C14 C27 C124 C125 6.9(15) . . . . ?
C14 C27 C124 C123 -166.1(5) . . . . ?
C14 C15 C16 C17 -175.3(5) . . . . ?
C14 C15 C20 C21 -2.7(8) . . . . ?
C14 C15 C20 C19 177.5(4) . . . . ?
C14 C15 C20 C125 8.7(10) . . . . ?
C84 C85 C86 C87 -0.4(8) . . . . ?
C101 C96 C97 C98 1.4(6) . . . . ?
C101 C100 C99 C98 0.4(7) . . . . ?
C83 C88 C87 C86 1.0(7) . . . . ?
C83 C88 C89 C94 -1.5(6) . . . . ?
C83 C88 C89 C90 -179.4(4) . . . . ?
C83 C84 C85 C86 0.8(7) . . . . ?
C94 C95 C82 N6 -177.5(4) . . . . ?
C94 C95 C82 C83 1.3(6) . . . . ?
C94 C89 C90 C91 0.7(7) . . . . ?
C94 C93 C92 C91 1.1(7) . . . . ?
C89 C88 C87 C86 -177.5(4) . . . . ?
C89 C88 C83 C82 0.3(6) . . . . ?
C89 C88 C83 C84 177.9(4) . . . . ?
C89 C94 C93 C92 -1.9(7) . . . . ?
C8 N2 C14 C27 171.7(4) . . . . ?
C8 N2 C14 C15 -11.0(7) . . . . ?
C8 N2 C7 N1 -170.2(4) . . . . ?
C8 N2 C7 C6 18.0(7) . . . . ?
C8 C9 C10 C11 -2.2(8) . . . . ?
C7 N1 C27 C14 3.2(5) . . . . ?
C7 N1 C27 C26 -174.8(8) . . . . ?
C7 N1 C27 C124 -172.9(13) . . . . ?
C7 N2 C14 C27 0.5(5) . . . . ?
C7 N2 C14 C15 177.9(4) . . . . ?
C7 N2 C8 C9 79.3(5) . . . . ?
C7 N2 C8 C13 -97.0(5) . . . . ?
C7 C6 C5 C4 174.8(4) . . . . ?
C7 C6 C1 Ir1 12.7(5) . . . . ?
C7 C6 C1 C2 -174.1(4) . . . . ?
C73 C74 C69 Ir2 173.3(3) . . . . ?
C73 C74 C69 C70 -1.7(7) . . . . ?
C73 C72 C71 C70 -1.0(9) . . . . ?
C93 C94 C89 C88 -177.0(4) . . . . ?
C93 C94 C89 C90 1.0(6) . . . . ?
C93 C92 C91 C90 0.6(8) . . . . ?
C97 C96 C101 C100 -2.5(6) . . . . ?
C97 C96 C101 C102 176.2(4) . . . . ?
C97 C98 C99 C100 -1.5(7) . . . . ?
C116 C115 C114 C113 -175.6(4) . . . . ?
C116 C115 C110 C109 -6.3(6) . . . . ?
C116 C115 C110 C111 174.4(4) . . . . ?
C116 C121 C120 C119 -3.5(7) . . . . ?
C116 C117 C118 C119 -1.4(9) . . . . ?
C68 C134 C136 C138 177.0(18) . . . . ?
C68 C134 C133 C135 -177.0(18) . . . . ?
C68 C66 C65 C64 -179.6(11) . . . . ?
C5 C6 C7 N1 -175.5(4) . . . . ?
C5 C6 C7 N2 -4.1(7) . . . . ?
C5 C6 C1 Ir1 -172.0(3) . . . . ?
C5 C6 C1 C2 1.1(6) . . . . ?
C5 C4 C3 C2 1.1(8) . . . . ?
C92 C91 C90 C89 -1.5(8) . . . . ?
C26 C27 C14 N2 176.0(7) . . . . ?
C26 C27 C14 C15 -1.6(9) . . . . ?
C26 C25 C24 C23 0.0 . . . . ?
C26 C21 C20 C15 16.3(7) . . . . ?
C26 C21 C20 C19 -163.9(5) . . . . ?
C25 C26 C21 C22 0.0 . . . . ?
C25 C26 C21 C20 166.5(7) . . . . ?
C25 C24 C23 C22 0.0 . . . . ?
C24 C23 C22 C21 0.0 . . . . ?
C23 C22 C21 C26 0.0 . . . . ?
C23 C22 C21 C20 -166.1(8) . . . . ?
C22 C21 C20 C15 -177.3(5) . . . . ?
C22 C21 C20 C19 2.5(10) . . . . ?
C21 C26 C25 C24 0.0 . . . . ?
C21 C20 C19 C18 178.3(7) . . . . ?
C55 S1 C58 C59 179.6(4) . . . . ?
C55 S1 C58 C57 4.5(11) . . . . ?
C55 C56 C57 C58 11.1(16) . . . . ?
C77 C76 C81 C80 -0.8(7) . . . . ?
C85 C84 C83 C88 -0.2(6) . . . . ?
C85 C84 C83 C82 177.2(4) . . . . ?
C114 C115 C116 C121 -179.1(4) . . . . ?
C114 C115 C116 C117 4.7(7) . . . . ?
C114 C115 C110 C109 176.5(4) . . . . ?
C114 C115 C110 C111 -2.9(6) . . . . ?
C114 C113 C112 C111 -1.1(8) . . . . ?
C12 C11 C10 C9 2.0(8) . . . . ?
C121 C122 C109 N8 -173.8(4) . . . . ?
C121 C122 C109 C110 7.9(6) . . . . ?
C121 C116 C117 C118 -2.3(8) . . . . ?
C121 C120 C119 C118 -0.3(8) . . . . ?
C1 C6 C7 N1 -0.6(5) . . . . ?
C1 C6 C7 N2 170.8(4) . . . . ?
C1 C6 C5 C4 0.4(7) . . . . ?
C100 C101 C102 N7 173.3(4) . . . . ?
C100 C101 C102 N8 -4.5(8) . . . . ?
C9 C8 C13 C12 0.0(7) . . . . ?
C139 N8 C109 C122 -177.2(15) . . . . ?
C139 N8 C109 C110 1.1(16) . . . . ?
C139 N8 C102 N7 175.8(14) . . . . ?
C139 N8 C102 C101 -6.3(15) . . . . ?
C139 C141 C145 C144 0.0 . . . . ?
C141 C139 C140 C142 0.0 . . . . ?
C141 C145 C144 C142 0.0 . . . . ?
C145 C144 C142 C140 0.0 . . . . ?
C144 C142 C140 C139 0.0 . . . . ?
C140 C139 C141 C145 0.0 . . . . ?
C78 C79 C80 C81 1.0(7) . . . . ?
C16 C15 C14 N2 -4.8(8) . . . . ?
C16 C15 C14 C27 172.1(4) . . . . ?
C16 C15 C20 C21 -179.4(6) . . . . ?
C16 C15 C20 C19 0.8(7) . . . . ?
C16 C15 C20 C125 -168.1(9) . . . . ?
C102 N7 C122 C109 -2.6(5) . . . . ?
C102 N7 C122 C121 173.8(4) . . . . ?
C102 N8 C109 C122 -2.2(4) . . . . ?
C102 N8 C109 C110 176.0(4) . . . . ?
C102 N8 C139 C141 -87.5(19) . . . . ?
C102 N8 C139 C140 93.8(15) . . . . ?
C102 N8 C103 C104 94.5(12) . . . . ?
C102 N8 C103 C108 -86.2(11) . . . . ?
C102 C101 C100 C99 -176.8(4) . . . . ?
C80 C79 C78 C77 -0.6(7) . . . . ?
C20 C15 C14 N2 178.6(4) . . . . ?
C20 C15 C14 C27 -4.5(6) . . . . ?
C20 C15 C16 C17 1.1(7) . . . . ?
C20 C125 C124 C27 -2.5(10) . . . . ?
C20 C125 C124 C123 170.7(12) . . . . ?
C4 C3 C2 C1 0.4(8) . . . . ?
C35 N4 C34 N3 -168.1(5) . . . . ?
C35 N4 C34 C33 10.2(8) . . . . ?
C35 N4 C41 C54 169.3(5) . . . . ?
C35 N4 C41 C127 -17.7(15) . . . . ?
C35 N4 C41 C42 -2.4(15) . . . . ?
C35 C36 C37 C38 0.0(7) . . . . ?
C35 C40 C39 C38 -0.8(9) . . . . ?
C134 C136 C138 C137 0.0 . . . . ?
C136 C134 C133 C135 0.0 . . . . ?
C136 C138 C137 C135 0.0 . . . . ?
C138 C137 C135 C133 0.0 . . . . ?
C138 C137 C135 C61 178.2(15) . . . . ?
C137 C135 C133 C134 0.0 . . . . ?
C137 C135 C61 O2 145.9(10) . . . . ?
C137 C135 C61 C60 -30.4(17) . . . . ?
C133 C134 C136 C138 0.0 . . . . ?
C133 C135 C61 O2 -35.9(10) . . . . ?
C133 C135 C61 C60 147.9(8) . . . . ?
C31 C32 C33 C28 -1.1(7) . . . . ?
C31 C32 C33 C34 176.7(5) . . . . ?
C31 C30 C29 C28 0.8(7) . . . . ?
C54 N3 C34 N4 -1.4(5) . . . . ?
C54 N3 C34 C33 -179.9(4) . . . . ?
C54 C53 C48 C49 179.6(5) . . . . ?
C54 C53 C48 C126 -9.7(12) . . . . ?
C54 C53 C48 C47 2.4(14) . . . . ?
C54 C41 C127 C126 -15.2(13) . . . . ?
C54 C41 C127 C130 174.3(7) . . . . ?
C54 C41 C42 C47 0.5(12) . . . . ?
C54 C41 C42 C43 -175.8(8) . . . . ?
C29 C28 C33 C32 -0.3(6) . . . . ?
C29 C28 C33 C34 -178.5(4) . . . . ?
C29 C30 C31 C32 -2.3(7) . . . . ?
C51 C52 C53 C54 178.6(5) . . . . ?
C51 C52 C53 C48 2.4(8) . . . . ?
C51 C50 C49 C48 1.6(9) . . . . ?
C60 C59 C58 S1 -177.1(4) . . . . ?
C60 C59 C58 S005 10.0(7) . . . . ?
C60 C59 C58 C57 -3.1(14) . . . . ?
C60 C59 C58 C143 -176(3) . . . . ?
C60 C61 C62 C67 161.2(8) . . . . ?
C60 C61 C62 C63 -20.7(15) . . . . ?
C112 C111 C110 C115 2.3(7) . . . . ?
C112 C111 C110 C109 -177.1(4) . . . . ?
C10 C11 C12 C13 -0.7(8) . . . . ?
C34 N3 C54 C53 -175.9(5) . . . . ?
C34 N3 C54 C41 3.1(6) . . . . ?
C34 N4 C35 C36 78.4(7) . . . . ?
C34 N4 C35 C40 -99.8(6) . . . . ?
C34 N4 C41 C54 2.7(6) . . . . ?
C34 N4 C41 C127 175.7(13) . . . . ?
C34 N4 C41 C42 -168.9(13) . . . . ?
C13 C8 C9 C10 1.2(7) . . . . ?
C110 C115 C116 C121 3.8(7) . . . . ?
C110 C115 C116 C117 -172.5(4) . . . . ?
C110 C115 C114 C113 1.7(7) . . . . ?
C110 C111 C112 C113 -0.2(8) . . . . ?
C61 C135 C133 C134 -178.2(15) . . . . ?
C61 C62 C63 C64 -177.8(10) . . . . ?
C33 C28 C29 C30 0.5(7) . . . . ?
C33 C32 C31 C30 2.4(7) . . . . ?
C19 C20 C125 C146 -3.2(14) . . . . ?
C19 C20 C125 C124 -174.0(6) . . . . ?
C19 C18 C17 C16 0.7(9) . . . . ?
C52 C51 C50 C49 -3.2(9) . . . . ?
C52 C53 C48 C49 -3.9(8) . . . . ?
C52 C53 C48 C126 166.8(11) . . . . ?
C52 C53 C48 C47 178.9(13) . . . . ?
C36 C35 C40 C39 0.7(8) . . . . ?
C36 C37 C38 C39 -0.1(8) . . . . ?
C117 C116 C121 C122 -179.2(4) . . . . ?
C117 C116 C121 C120 4.7(6) . . . . ?
C117 C118 C119 C120 2.8(8) . . . . ?
C17 C18 C19 C20 1.3(9) . . . . ?
C53 C54 C41 N4 175.5(4) . . . . ?
C53 C54 C41 C127 2.2(14) . . . . ?
C53 C54 C41 C42 -12.2(13) . . . . ?
C53 C48 C49 C50 2.0(8) . . . . ?
C53 C48 C126 C127 -2.9(13) . . . . ?
C53 C48 C126 C128 -177.3(7) . . . . ?
C53 C48 C47 C42 -14.4(15) . . . . ?
C53 C48 C47 C46 174.3(6) . . . . ?
C41 N4 C35 C36 -86.2(6) . . . . ?
C41 N4 C35 C40 95.6(7) . . . . ?
C41 N4 C34 N3 -0.8(6) . . . . ?
C41 N4 C34 C33 177.5(5) . . . . ?
C41 C54 C53 C52 -166.0(5) . . . . ?
C41 C54 C53 C48 10.3(7) . . . . ?
C41 C127 C130 C131 170.2(16) . . . . ?
C41 C42 C43 C44 176.0(17) . . . . ?
C50 C51 C52 C53 1.2(8) . . . . ?
C48 C126 C127 C41 14.7(8) . . . . ?
C48 C126 C127 C130 -174.5(15) . . . . ?
C48 C126 C128 C129 174.3(16) . . . . ?
C48 C47 C42 C41 12.5(9) . . . . ?
C48 C47 C42 C43 -171.0(17) . . . . ?
C48 C47 C46 C45 171.4(17) . . . . ?
C49 C48 C126 C127 167.4(6) . . . . ?
C49 C48 C126 C128 -7.1(17) . . . . ?
C49 C48 C47 C42 168.5(6) . . . . ?
C49 C48 C47 C46 -2.7(17) . . . . ?
C37 C38 C39 C40 0.5(9) . . . . ?
C40 C35 C36 C37 -0.3(7) . . . . ?
C126 C48 C49 C50 -168.5(12) . . . . ?
C126 C127 C130 C131 0.0 . . . . ?
C127 C126 C128 C129 0.0 . . . . ?
C127 C130 C131 C129 0.0 . . . . ?
C130 C131 C129 C128 0.0 . . . . ?
C131 C129 C128 C126 0.0 . . . . ?
C128 C126 C127 C41 -170.8(15) . . . . ?
C128 C126 C127 C130 0.0 . . . . ?
C146 C125 C124 C27 -173.2(16) . . . . ?
C146 C125 C124 C123 0.0 . . . . ?
C125 C20 C19 C18 166.9(9) . . . . ?
C125 C146 C132 C0 0.0 . . . . ?
C125 C124 C123 C0 0.0 . . . . ?
C124 C27 C14 N2 174.1(11) . . . . ?
C124 C27 C14 C15 -3.4(13) . . . . ?
C124 C123 C0 C132 0.0 . . . . ?
C123 C0 C132 C146 0.0 . . . . ?
C132 C146 C125 C20 -170.8(12) . . . . ?
C132 C146 C125 C124 0.0 . . . . ?
C56 S005 C58 C59 -178.9(4) . . . . ?
C56 S005 C58 C143 6(2) . . . . ?
C56 C55 C143 C58 1(4) . . . . ?
C143 C55 C56 S005 4(2) . . . . ?
C47 C48 C49 C50 179.1(13) . . . . ?
C47 C42 C43 C44 0.0 . . . . ?
C42 C47 C46 C45 0.0 . . . . ?
C42 C43 C44 C45 0.0 . . . . ?
C43 C44 C45 C46 0.0 . . . . ?
C44 C45 C46 C47 0.0 . . . . ?
C46 C47 C42 C41 -176.5(15) . . . . ?
C46 C47 C42 C43 0.0 . . . . ?
C67 C66 C65 C64 0.3(15) . . . . ?
C67 C62 C63 C64 0.3(15) . . . . ?
C66 C67 C62 C61 -179.0(11) . . . . ?
C66 C67 C62 C63 2.8(13) . . . . ?
C66 C65 C64 C63 2.9(16) . . . . ?
C62 C67 C66 C68 176.8(13) . . . . ?
C62 C67 C66 C65 -3.1(13) . . . . ?
C62 C63 C64 C65 -3.2(17) . . . . ?
C103 N8 C109 C122 -173.3(9) . . . . ?
C103 N8 C109 C110 4.9(11) . . . . ?
C103 N8 C102 N7 172.0(8) . . . . ?
C103 N8 C102 C101 -10.1(10) . . . . ?
C103 C104 C105 C106 -0.8(13) . . . . ?
C103 C108 C107 C106 -0.7(13) . . . . ?
C104 C103 C108 C107 -1.0(12) . . . . ?
C104 C105 C106 C107 -0.8(15) . . . . ?
C108 C103 C104 C105 1.8(12) . . . . ?
C105 C106 C107 C108 1.6(14) . . . . ?

loop_
_smtbx_masks_void_nr
_smtbx_masks_void_average_x
_smtbx_masks_void_average_y
_smtbx_masks_void_average_z
_smtbx_masks_void_volume
_smtbx_masks_void_count_electrons
_smtbx_masks_void_content
1 0.000 0.000 0.500 32.5 0.0 ?
2 0.187 0.281 0.099 203.6 59.8 '3 CH3CN'
3 -0.187 0.719 0.901 203.6 56.9 '3 CH3CN'
4 0.340 0.113 0.776 28.2 2.1 ?
5 0.303 0.636 0.326 24.8 0.6 ?
6 0.368 0.473 0.518 22.7 0.0 ?
7 0.632 0.527 0.482 22.7 0.0 ?
8 0.660 0.887 0.224 28.2 2.1 ?
9 0.697 0.364 0.674 24.8 0.9 ?
